data_7126702
loop_
_publ_author_name
'Wang, Guanghui'
'Zhou, Zijun'
'Shen, Xiang'
'Ivlev, Sergei'
'Meggers, Eric'

_publ_section_title
;
 Asymmetric catalysis with a chiral-at-osmium complex.
;
_journal_issue 56
_journal_name_full 'Chemical communications (Cambridge, England)'
_journal_page_first 7714
_journal_page_last 7717
_journal_paper_doi 10.1039/d0cc03280h
_journal_volume 56
_journal_year 2020
_chemical_absolute_configuration ad
_chemical_formula_moiety 'C29 H23 N5 O Os, 2(F6 P)'
_chemical_formula_sum 'C29 H23 F12 N5 O Os P2'
_chemical_formula_weight 937.66
_space_group_crystal_system triclinic
_space_group_IT_number 1
_space_group_name_Hall 'P 1'
_space_group_name_H-M_alt 'P 1'
_atom_sites_solution_hydrogens geom
_atom_sites_solution_primary direct
_atom_sites_solution_secondary difmap
_audit_creation_method SHELXL-2018/3
_audit_update_record
;
2020-04-08 deposited with the CCDC.	2020-06-08 downloaded from the CCDC.
;
_cell_angle_alpha 70.816(2)
_cell_angle_beta 78.674(2)
_cell_angle_gamma 76.497(2)
_cell_formula_units_Z 4
_cell_length_a 14.2056(8)
_cell_length_b 15.5349(9)
_cell_length_c 16.0807(9)
_cell_measurement_reflns_used 9984
_cell_measurement_temperature 100
_cell_measurement_theta_max 28.02
_cell_measurement_theta_min 2.63
_cell_volume 3231.2(3)
_computing_cell_refinement 'SAINT V8.38A (Bruker AXS Inc., 2017)'
_computing_data_collection 'SAINT V8.38A (Bruker AXS Inc., 2017)'
_computing_data_reduction 'SAINT V8.38A (Bruker AXS Inc., 2017)'
_computing_molecular_graphics 'Diamond v4.6.2 (Brandenburg, 2020)'
_computing_publication_material 'SAINT V8.38A (Bruker AXS Inc., 2017)'
_computing_structure_refinement 'SHELXL-2018/3 (Sheldrick, 2018)'
_computing_structure_solution 'SHELXT 2014/5 (Sheldrick, 2014)'
_diffrn_ambient_temperature 100
_diffrn_detector 'PHOTON 100'
_diffrn_measured_fraction_theta_full 0.999
_diffrn_measured_fraction_theta_max 0.998
_diffrn_measurement_device_type 'Bruker D8 QUEST'
_diffrn_measurement_method '\w and \f scans'
_diffrn_radiation_collimation '0.3 mm diameter'
_diffrn_radiation_type MoK\a
_diffrn_radiation_wavelength 0.71073
_diffrn_reflns_av_R_equivalents 0.0743
_diffrn_reflns_av_unetI/netI 0.0692
_diffrn_reflns_Laue_measured_fraction_full 0.999
_diffrn_reflns_Laue_measured_fraction_max 0.998
_diffrn_reflns_limit_h_max 18
_diffrn_reflns_limit_h_min -18
_diffrn_reflns_limit_k_max 20
_diffrn_reflns_limit_k_min -20
_diffrn_reflns_limit_l_max 21
_diffrn_reflns_limit_l_min -21
_diffrn_reflns_number 243051
_diffrn_reflns_point_group_measured_fraction_full 0.962
_diffrn_reflns_point_group_measured_fraction_max 0.952
_diffrn_reflns_theta_full 25.242
_diffrn_reflns_theta_max 28.363
_diffrn_reflns_theta_min 2.137
_diffrn_source 'microfocus X-ray tube'
_diffrn_source_current 1.00
_diffrn_source_power 0.050
_diffrn_source_voltage 50.0
_exptl_absorpt_coefficient_mu 4.149
_exptl_absorpt_correction_T_max 0.745687
_exptl_absorpt_correction_T_min 0.686536
_exptl_absorpt_correction_type multi-scan
_exptl_absorpt_process_details 'TWINABS - Bruker AXS scaling for twinned crystals - Version 2012/1'
_exptl_crystal_colour green
_exptl_crystal_density_diffrn 1.927
_exptl_crystal_density_method 'not measured'
_exptl_crystal_description block
_exptl_crystal_F_000 1816
_exptl_crystal_size_max 0.106
_exptl_crystal_size_mid 0.073
_exptl_crystal_size_min 0.064
_refine_diff_density_max 2.307
_refine_diff_density_min -1.936
_refine_diff_density_rms 0.156
_refine_ls_abs_structure_details
;
 Flack x determined using 10334 quotients [(I+)-(I-)]/[(I+)+(I-)]
 (Parsons, Flack and Wagner, Acta Cryst. B69 (2013) 249-259).
;
_refine_ls_abs_structure_Flack -0.014(2)
_refine_ls_extinction_method none
_refine_ls_goodness_of_fit_ref 1.029
_refine_ls_hydrogen_treatment constr
_refine_ls_matrix_type full
_refine_ls_number_parameters 1814
_refine_ls_number_reflns 30785
_refine_ls_number_restraints 471
_refine_ls_restrained_S_all 1.038
_refine_ls_R_factor_all 0.0677
_refine_ls_R_factor_gt 0.0476
_refine_ls_shift/su_max 0.014
_refine_ls_shift/su_mean 0.000
_refine_ls_structure_factor_coef Fsqd
_refine_ls_weighting_details 'w=1/[\s^2^(Fo^2^)+(0.0366P)^2^+9.7390P] where P=(Fo^2^+2Fc^2^)/3'
_refine_ls_weighting_scheme calc
_refine_ls_wR_factor_gt 0.0831
_refine_ls_wR_factor_ref 0.0886
_reflns_Friedel_coverage 0.908
_reflns_Friedel_fraction_full 0.925
_reflns_Friedel_fraction_max 0.906
_reflns_number_gt 26058
_reflns_number_total 30785
_reflns_threshold_expression 'I > 2\s(I)'
_cod_data_source_file d0cc03280h2.cif
_cod_data_source_block Oslamb
_cod_depositor_comments 'Adding full bibliography for 7126701--7126702.cif.'
_cod_database_code 7126702
_shelx_shelxl_version_number 2018/3
_shelx_space_group_comment
;
The symmetry employed for this shelxl refinement is uniquely defined
by the following loop, which should always be used as a source of
symmetry information in preference to the above space-group names.
They are only intended as comments.
;
_shelx_estimated_absorpt_t_min 0.667
_shelx_estimated_absorpt_t_max 0.777

loop_
_space_group_symop_operation_xyz
'x, y, z'

loop_
_atom_site_label
_atom_site_type_symbol
_atom_site_fract_x
_atom_site_fract_y
_atom_site_fract_z
_atom_site_U_iso_or_equiv
_atom_site_adp_type
_atom_site_occupancy
_atom_site_site_symmetry_order
_atom_site_calc_flag
_atom_site_refinement_flags_posn
_atom_site_refinement_flags_adp
_atom_site_refinement_flags_occupancy
_atom_site_disorder_assembly
_atom_site_disorder_group
Os1 Os 0.31699(3) 0.38161(3) 0.65573(3) 0.01663(10) Uani 1 1 d . . . . .
C1 C 0.4131(9) 0.3151(9) 0.8339(8) 0.021(3) Uani 1 1 d . . . . .
H1 H 0.461281 0.351194 0.801386 0.026 Uiso 1 1 calc R U . . .
O1 O 0.2385(7) 0.4751(7) 0.4809(7) 0.033(2) Uani 1 1 d . . . . .
N1 N 0.4396(7) 0.4548(7) 0.6214(7) 0.022(2) Uani 1 1 d . . . . .
F1 F 0.7708(10) 0.1022(9) 0.8130(10) 0.117(5) Uani 1 1 d . U . . .
P1 P 0.6901(3) 0.1833(2) 0.7717(3) 0.0382(8) Uani 1 1 d . U . . .
Os2 Os 0.63217(3) 0.82002(3) 0.73507(3) 0.01859(11) Uani 1 1 d . . . . .
C2 C 0.4206(9) 0.2696(8) 0.9227(8) 0.027(3) Uani 1 1 d . . . . .
H2 H 0.473456 0.272752 0.949067 0.032 Uiso 1 1 calc R U . . .
O2 O 0.5262(7) 0.8992(7) 0.5755(6) 0.031(2) Uani 1 1 d . . . . .
N2 N 0.1949(7) 0.6645(6) 0.7398(6) 0.0259(18) Uani 1 1 d . . . . .
F2 F 0.6101(10) 0.1286(11) 0.8254(18) 0.194(10) Uani 1 1 d . U . . .
P2 P 0.9051(3) 0.4395(4) 0.9005(3) 0.0519(11) Uani 1 1 d . U . . .
Os3 Os 0.73569(3) 0.69497(3) 0.29640(3) 0.02702(13) Uani 1 1 d . . . . .
C3 C 0.3495(8) 0.2196(8) 0.9720(8) 0.028(3) Uani 1 1 d . . . . .
H3 H 0.351462 0.189210 1.033613 0.034 Uiso 1 1 calc R U . . .
O3 O 0.8031(8) 0.5983(8) 0.4751(7) 0.047(3) Uani 1 1 d . . . . .
N3 N 0.3443(7) 0.3125(6) 0.7906(6) 0.0171(19) Uani 1 1 d . . . . .
F3 F 0.7059(14) 0.1443(13) 0.6927(13) 0.153(7) Uani 1 1 d . U . . .
P3 P 0.2426(2) 0.0085(2) 0.6870(3) 0.0310(7) Uani 1 1 d . U . . .
Os4 Os 0.31648(4) 0.35586(4) 0.26523(3) 0.02979(13) Uani 1 1 d . U . . .
C4 C 0.2739(8) 0.2141(7) 0.9298(8) 0.022(2) Uani 1 1 d . . . . .
O4 O 0.4163(8) 0.2957(7) 0.4295(7) 0.043(3) Uani 1 1 d . . . . .
N4 N 0.0547(7) 0.2119(7) 0.7899(7) 0.025(2) Uani 1 1 d . . . . .
F4 F 0.7687(11) 0.2428(9) 0.7222(9) 0.115(5) Uani 1 1 d . U . . .
P4 P 0.7578(4) 0.0868(4) 0.3029(3) 0.0624(12) Uani 1 1 d . U . . .
F24 F 0.7256(10) 0.0372(9) 0.2455(8) 0.090(4) Uani 1 1 d . U . . .
C24 C 0.1610(9) 0.5202(9) 0.7402(8) 0.024(2) Uani 1 1 d . . . . .
H24 H 0.115468 0.479292 0.757988 0.029 Uiso 1 1 calc R U . . .
P5 P 1.0686(2) 0.7801(2) 0.5230(2) 0.0310(7) Uani 1 1 d . U . . .
C5 C 0.2719(7) 0.2628(7) 0.8405(7) 0.018(2) Uani 1 1 d . . . . .
N5 N 0.4051(8) 0.2644(7) 0.6265(7) 0.023(2) Uani 1 1 d . . . . .
F5 F 0.6682(15) 0.2311(12) 0.8441(10) 0.139(6) Uani 1 1 d . U . . .
F25 F 1.1271(8) 0.8420(8) 0.5458(7) 0.070(3) Uani 1 1 d . U . . .
C25 C 0.1359(11) 0.6041(9) 0.7590(9) 0.034(3) Uani 1 1 d . . . . .
H25 H 0.071848 0.619374 0.787670 0.041 Uiso 1 1 calc R U . . .
P8 P 0.3417(3) 0.9701(4) 0.1804(3) 0.0584(12) Uani 1 1 d . U . . .
C8 C 0.1254(8) 0.2106(8) 0.8372(8) 0.024(2) Uani 1 1 d . . . . .
N8 N 0.7244(7) 0.7763(7) 0.8394(6) 0.024(2) Uani 1 1 d . . . . .
F8 F 0.8838(9) 0.3906(9) 1.0008(6) 0.088(4) Uani 1 1 d . U . . .
F13 F 0.3248(8) -0.0758(7) 0.7232(8) 0.075(3) Uani 1 1 d . U . . .
C13 C -0.0239(9) 0.1561(9) 0.8345(10) 0.040(3) Uani 1 1 d . . . . .
H13A H -0.069090 0.164901 0.792203 0.060 Uiso 1 1 calc R U . . .
H13B H -0.059674 0.176457 0.885364 0.060 Uiso 1 1 calc R U . . .
H13C H 0.005450 0.090285 0.854960 0.060 Uiso 1 1 calc R U . . .
N13 N 0.7014(7) 0.7841(8) 0.1671(7) 0.030(2) Uani 1 1 d . . . . .
F14 F 0.1669(8) -0.0348(10) 0.7676(8) 0.088(4) Uani 1 1 d . U . . .
C14 C 0.5304(8) 0.4318(8) 0.5828(8) 0.022(2) Uani 1 1 d . . . . .
H14 H 0.549281 0.372779 0.572961 0.027 Uiso 1 1 calc R U . . .
N14 N 0.9693(8) 0.9033(8) 0.1930(8) 0.035(3) Uani 1 1 d . . . . .
C16 C 0.5725(9) 0.5758(8) 0.5709(7) 0.026(3) Uani 1 1 d . . . . .
H16 H 0.617903 0.616738 0.553132 0.032 Uiso 1 1 calc R U . . .
N16 N 0.2424(7) 0.3770(7) 0.1548(7) 0.028(2) Uani 1 1 d . . . . .
F16 F 0.3146(9) 0.0526(8) 0.6036(7) 0.084(3) Uani 1 1 d . U . . .
C17 C 0.4793(8) 0.6015(8) 0.6117(7) 0.022(2) Uani 1 1 d . . . . .
N17 N 0.1147(8) 0.1207(8) 0.3597(8) 0.039(3) Uani 1 1 d . . . . .
F17 F 0.2716(8) 0.0646(7) 0.7407(7) 0.071(3) Uani 1 1 d . U . . .
C18 C 0.4151(9) 0.5402(8) 0.6358(8) 0.020(2) Uani 1 1 d . . . . .
N18 N 0.3988(11) 0.4623(12) 0.1889(9) 0.061(3) Uani 1 1 d . U . . .
F18 F 0.1563(9) 0.0905(7) 0.6527(10) 0.103(5) Uani 1 1 d . U . . .
N19 N 0.5908(11) 0.2104(14) 0.1065(9) 0.079(3) Uani 1 1 d . U . . .
F19 F 0.7923(12) 0.1373(9) 0.3589(8) 0.110(5) Uani 1 1 d . U . . .
C19 C 0.4440(9) 0.6888(8) 0.6304(7) 0.025(2) Uani 1 1 d . . . . .
H19 H 0.486263 0.732587 0.613637 0.030 Uiso 1 1 calc R U . . .
N20 N 0.2032(10) 0.4558(9) 0.3039(9) 0.037(3) Uani 1 1 d . . . . .
C20 C 0.3534(9) 0.7107(7) 0.6708(7) 0.024(2) Uani 1 1 d . . . . .
H20 H 0.332497 0.768833 0.682296 0.029 Uiso 1 1 calc R U . . .
F20 F 0.8173(14) -0.0068(10) 0.3520(11) 0.141(7) Uani 1 1 d . U . . .
F21 F 0.8487(10) 0.1075(12) 0.2263(12) 0.130(6) Uani 1 1 d . U . . .
C21 C 0.2891(8) 0.6460(7) 0.6961(7) 0.0206(19) Uani 1 1 d . . . . .
F22 F 0.6993(12) 0.1817(10) 0.2530(9) 0.125(6) Uani 1 1 d . U . . .
C22 C 0.3169(8) 0.5611(7) 0.6771(7) 0.0180(19) Uani 1 1 d . . . . .
C23 C 0.2540(8) 0.4949(8) 0.6947(8) 0.017(2) Uani 1 1 d . . . . .
F23 F 0.6655(13) 0.0656(13) 0.3772(10) 0.139(6) Uani 1 1 d . U . . .
C26 C 0.1602(10) 0.7522(8) 0.7623(9) 0.038(3) Uani 1 1 d . . . . .
H26A H 0.163421 0.804478 0.707940 0.057 Uiso 1 1 calc R U . . .
H26B H 0.201620 0.755974 0.802646 0.057 Uiso 1 1 calc R U . . .
H26C H 0.092612 0.754576 0.791293 0.057 Uiso 1 1 calc R U . . .
F26 F 1.1171(5) 0.8112(6) 0.4215(5) 0.048(2) Uani 1 1 d . U . . .
C27 C 0.2732(9) 0.4372(8) 0.5478(9) 0.023(3) Uani 1 1 d . . . . .
F27 F 1.1586(6) 0.6955(7) 0.5450(6) 0.064(3) Uani 1 1 d . U . . .
C28 C 0.4562(9) 0.2017(9) 0.6136(8) 0.025(3) Uani 1 1 d . . . . .
F28 F 1.0199(6) 0.7482(6) 0.6247(5) 0.047(2) Uani 1 1 d . U . . .
F29 F 0.9804(6) 0.8634(6) 0.5003(6) 0.057(2) Uani 1 1 d . U . . .
C29 C 0.5207(11) 0.1204(9) 0.5932(10) 0.040(3) Uani 1 1 d . . . . .
H29A H 0.556168 0.139553 0.533302 0.060 Uiso 1 1 calc R U . . .
H29B H 0.481562 0.074990 0.596216 0.060 Uiso 1 1 calc R U . . .
H29C H 0.567453 0.092542 0.636388 0.060 Uiso 1 1 calc R U . . .
F30 F 1.0130(6) 0.7145(6) 0.4994(5) 0.049(2) Uani 1 1 d . U . . .
C30 C 0.4576(8) 0.7217(9) 0.8522(8) 0.027(3) Uani 1 1 d . . . . .
H30 H 0.427315 0.780305 0.860068 0.032 Uiso 1 1 calc R U . . .
C31 C 0.4080(10) 0.6458(10) 0.8923(9) 0.036(3) Uani 1 1 d . . . . .
H31 H 0.345469 0.654127 0.926023 0.043 Uiso 1 1 calc R U . . .
F31 F 0.0126(12) 0.2740(11) 0.4926(10) 0.126(6) Uani 1 1 d . U . . .
F32 F -0.1397(14) 0.3181(11) 0.5313(11) 0.154(8) Uani 1 1 d . U . . .
C32 C 0.4498(10) 0.5617(9) 0.8825(9) 0.034(3) Uani 1 1 d . . . . .
H32 H 0.417396 0.510339 0.910066 0.040 Uiso 1 1 calc R U . . .
F34 F 0.0005(10) 0.3654(9) 0.3557(7) 0.093(4) Uani 1 1 d . U . . .
C34 C 0.5866(8) 0.6296(7) 0.7922(7) 0.020(2) Uani 1 1 d . . . . .
F33 F -0.0971(11) 0.2609(8) 0.4179(8) 0.091(4) Uani 1 1 d . U . . .
C33 C 0.5409(9) 0.5506(8) 0.8314(8) 0.026(3) Uani 1 1 d . . . . .
C35 C 0.5947(10) 0.4642(9) 0.8166(9) 0.033(3) Uani 1 1 d . . . . .
H35 H 0.568012 0.409450 0.844454 0.039 Uiso 1 1 calc R U . . .
F35 F -0.0344(10) 0.4198(9) 0.4695(9) 0.108(5) Uani 1 1 d . U . . .
C36 C 0.6816(10) 0.4591(8) 0.7645(8) 0.031(3) Uani 1 1 d . . . . .
H36 H 0.714753 0.401470 0.755849 0.037 Uiso 1 1 calc R U . . .
F36 F -0.1562(12) 0.4140(12) 0.3956(16) 0.197(11) Uani 1 1 d . U . . .
F37 F 0.1549(16) 0.6109(10) 0.1239(11) 0.157(8) Uani 1 1 d . U . . .
C37 C 0.7248(9) 0.5424(7) 0.7214(8) 0.026(2) Uani 1 1 d . U . . .
F38 F 0.0133(10) 0.7079(12) 0.1118(10) 0.125(5) Uani 1 1 d . U . . .
C38 C 0.6765(8) 0.6252(7) 0.7367(7) 0.022(2) Uani 1 1 d . U . . .
F39 F 0.1059(11) 0.6711(10) -0.0098(8) 0.110(5) Uani 1 1 d . U . . .
C39 C 0.7142(10) 0.7129(9) 0.6944(9) 0.024(3) Uani 1 1 d . U . . .
C40 C 0.8044(8) 0.7015(8) 0.6419(8) 0.025(2) Uani 1 1 d . U . . .
H40 H 0.835367 0.753540 0.612879 0.029 Uiso 1 1 calc R U . . .
F40 F 0.2263(11) 0.7078(18) 0.0244(15) 0.183(9) Uani 1 1 d . U . . .
C41 C 0.8484(10) 0.6179(9) 0.6316(9) 0.026(3) Uani 1 1 d . U . . .
H41 H 0.909503 0.614536 0.594894 0.031 Uiso 1 1 calc R U . . .
F41 F 0.1419(11) 0.7498(11) 0.1377(9) 0.111(5) Uani 1 1 d . U . . .
C42 C 0.8660(11) 0.4530(9) 0.6507(9) 0.044(3) Uani 1 1 d . . . . .
H42A H 0.824517 0.429442 0.624370 0.066 Uiso 1 1 calc R U . . .
H42B H 0.884207 0.406683 0.706041 0.066 Uiso 1 1 calc R U . . .
H42C H 0.925048 0.465594 0.609053 0.066 Uiso 1 1 calc R U . . .
F42 F 0.0864(14) 0.8103(13) 0.0102(11) 0.148(7) Uani 1 1 d . U . . .
C43 C 0.7240(12) 0.7076(12) 0.9137(10) 0.041(4) Uani 1 1 d . . . . .
H43 H 0.675671 0.670103 0.927297 0.050 Uiso 1 1 calc R U . . .
F43 F 0.3941(8) 0.8664(8) 0.1901(7) 0.084(3) Uani 1 1 d . U . . .
C44 C 0.7901(12) 0.6872(10) 0.9732(10) 0.048(4) Uani 1 1 d . . . . .
H44 H 0.785118 0.637674 1.026637 0.057 Uiso 1 1 calc R U . . .
F44 F 0.2663(9) 0.9370(10) 0.2648(7) 0.101(5) Uani 1 1 d . U . . .
C45 C 0.8618(12) 0.7370(10) 0.9559(10) 0.048(4) Uani 1 1 d . . . . .
H45 H 0.907311 0.723076 0.996688 0.058 Uiso 1 1 calc R U . . .
F45 F 0.2705(9) 0.9596(8) 0.1188(8) 0.085(4) Uani 1 1 d . U . . .
C46 C 0.8676(9) 0.8105(9) 0.8755(9) 0.033(3) Uani 1 1 d . . . . .
F46 F 0.4122(7) 1.0030(7) 0.0924(6) 0.066(3) Uani 1 1 d . U . . .
C47 C 0.7994(8) 0.8262(8) 0.8183(7) 0.023(2) Uani 1 1 d . . . . .
F47 F 0.4134(8) 0.9779(10) 0.2392(7) 0.093(4) Uani 1 1 d . U . . .
F48 F 0.2900(7) 1.0764(7) 0.1691(6) 0.067(3) Uani 1 1 d . U . . .
C48 C 0.9400(9) 0.8667(9) 0.8490(9) 0.034(3) Uani 1 1 d . . . . .
H48 H 0.986314 0.858023 0.887726 0.041 Uiso 1 1 calc R U . . .
C49 C 0.9441(8) 0.9312(9) 0.7709(9) 0.031(3) Uani 1 1 d . . . . .
H49 H 0.993236 0.968170 0.754686 0.038 Uiso 1 1 calc R U . . .
C50 C 0.8762(8) 0.9464(8) 0.7107(8) 0.024(3) Uani 1 1 d . . . . .
C53 C 0.7454(9) 0.9674(8) 0.5945(9) 0.025(3) Uani 1 1 d . . . . .
H53 H 0.704335 0.975233 0.551471 0.030 Uiso 1 1 calc R U . . .
C52 C 0.7303(9) 0.9029(8) 0.6793(8) 0.020(3) Uani 1 1 d . . . . .
C51 C 0.8037(8) 0.8936(8) 0.7341(8) 0.020(3) Uani 1 1 d . . . . .
C55 C 0.9507(10) 1.0745(11) 0.6023(10) 0.046(4) Uani 1 1 d . . . . .
H55A H 0.945469 1.114456 0.541275 0.069 Uiso 1 1 calc R U . . .
H55B H 1.017509 1.039518 0.606343 0.069 Uiso 1 1 calc R U . . .
H55C H 0.934776 1.112766 0.642715 0.069 Uiso 1 1 calc R U . . .
C54 C 0.8173(8) 1.0184(8) 0.5729(8) 0.025(3) Uani 1 1 d . . . . .
H54 H 0.822163 1.063107 0.516074 0.031 Uiso 1 1 calc R U . . .
C59 C 0.6261(12) 0.7843(15) 0.1264(11) 0.059(6) Uani 1 1 d . . . . .
H59 H 0.583686 0.740730 0.152821 0.071 Uiso 1 1 calc R U . . .
C58 C 0.4294(12) 1.0359(11) 0.8688(12) 0.054(5) Uani 1 1 d . . . . .
H58A H 0.453079 1.094791 0.843458 0.081 Uiso 1 1 calc R U . . .
H58B H 0.428868 1.015425 0.933403 0.081 Uiso 1 1 calc R U . . .
H58C H 0.363012 1.044471 0.854989 0.081 Uiso 1 1 calc R U . . .
C57 C 0.4935(10) 0.9662(8) 0.8311(8) 0.028(3) Uani 1 1 d . . . . .
C56 C 0.5663(9) 0.8663(7) 0.6376(8) 0.021(2) Uani 1 1 d . . . . .
C60 C 0.6127(11) 0.8536(13) 0.0408(10) 0.056(5) Uani 1 1 d . . . . .
H60 H 0.558657 0.857087 0.012413 0.067 Uiso 1 1 calc R U . . .
C61 C 0.6750(10) 0.9127(12) 0.0010(8) 0.051(4) Uani 1 1 d . . . . .
H61 H 0.665784 0.955672 -0.055798 0.061 Uiso 1 1 calc R U . . .
C62 C 0.7523(10) 0.9114(11) 0.0421(8) 0.043(4) Uani 1 1 d . . . . .
C63 C 0.7617(8) 0.8455(9) 0.1279(8) 0.029(3) Uani 1 1 d . . . . .
C64 C 0.8230(11) 0.9711(10) 0.0084(9) 0.046(4) Uani 1 1 d . . . . .
H64 H 0.819883 1.014704 -0.048934 0.055 Uiso 1 1 calc R U . . .
C65 C 0.8947(11) 0.9678(11) 0.0555(10) 0.044(4) Uani 1 1 d . . . . .
H65 H 0.941203 1.007501 0.030311 0.053 Uiso 1 1 calc R U . . .
C66 C 0.8994(9) 0.9047(9) 0.1421(9) 0.034(3) Uani 1 1 d . . . . .
C67 C 0.8354(9) 0.8433(10) 0.1772(9) 0.031(3) Uani 1 1 d . . . . .
C68 C 0.8327(8) 0.7792(9) 0.2664(8) 0.023(3) Uani 1 1 d . . . . .
C69 C 0.9017(10) 0.7851(10) 0.3133(10) 0.034(3) Uani 1 1 d . . . . .
H69 H 0.905082 0.745992 0.372487 0.041 Uiso 1 1 calc R U . . .
C70 C 0.9654(10) 0.8462(10) 0.2763(9) 0.040(3) Uani 1 1 d . . . . .
H70 H 1.009952 0.847954 0.312481 0.048 Uiso 1 1 calc R U . . .
C71 C 1.0436(12) 0.9615(11) 0.1574(12) 0.053(4) Uani 1 1 d . . . . .
H71A H 1.082740 0.946670 0.104878 0.080 Uiso 1 1 calc R U . . .
H71B H 1.086025 0.950166 0.202609 0.080 Uiso 1 1 calc R U . . .
H71C H 1.011935 1.026917 0.140885 0.080 Uiso 1 1 calc R U . . .
C72 C 0.6235(12) 0.5330(10) 0.3130(10) 0.045(4) Uani 1 1 d . . . . .
H72 H 0.685144 0.502237 0.292093 0.054 Uiso 1 1 calc R U . . .
C73 C 0.5429(11) 0.4887(11) 0.3345(10) 0.042(4) Uani 1 1 d . . . . .
H73 H 0.549085 0.429891 0.326012 0.051 Uiso 1 1 calc R U . . .
C74 C 0.4572(10) 0.5305(11) 0.3673(8) 0.038(3) Uani 1 1 d . . . . .
H74 H 0.402601 0.500133 0.383876 0.045 Uiso 1 1 calc R U . . .
C75 C 0.4466(10) 0.6199(10) 0.3777(8) 0.035(3) Uani 1 1 d . . . . .
C76 C 0.5320(9) 0.6596(10) 0.3554(8) 0.029(3) Uani 1 1 d . . . . .
C77 C 0.3598(10) 0.6709(10) 0.4120(9) 0.038(3) Uani 1 1 d . . . . .
H77 H 0.301782 0.645566 0.427736 0.046 Uiso 1 1 calc R U . . .
C78 C 0.3567(9) 0.7543(11) 0.4231(8) 0.036(3) Uani 1 1 d . . . . .
H78 H 0.296901 0.787525 0.444404 0.044 Uiso 1 1 calc R U . . .
C79 C 0.4449(8) 0.7922(9) 0.4022(7) 0.029(3) Uani 1 1 d . . . . .
C80 C 0.5321(8) 0.7437(9) 0.3683(7) 0.028(3) Uani 1 1 d . . . . .
C81 C 0.6230(9) 0.7811(10) 0.3491(8) 0.026(3) Uani 1 1 d . . . . .
C82 C 0.6195(10) 0.8604(10) 0.3633(8) 0.036(3) Uani 1 1 d . . . . .
H82 H 0.677533 0.884833 0.353042 0.043 Uiso 1 1 calc R U . . .
C83 C 0.5292(13) 0.9097(12) 0.3938(10) 0.041(4) Uani 1 1 d . . . . .
H83 H 0.527327 0.968998 0.399701 0.049 Uiso 1 1 calc R U . . .
C84 C 0.3570(10) 0.9317(11) 0.4485(9) 0.048(4) Uani 1 1 d . . . . .
H84A H 0.309357 0.950858 0.406289 0.073 Uiso 1 1 calc R U . . .
H84B H 0.372935 0.986759 0.455555 0.073 Uiso 1 1 calc R U . . .
H84C H 0.329178 0.894301 0.506066 0.073 Uiso 1 1 calc R U . . .
C85 C 0.7762(10) 0.6323(9) 0.4065(9) 0.033(3) Uani 1 1 d . . . . .
C86 C 0.8863(13) 0.5569(11) 0.1988(12) 0.048(4) Uani 1 1 d . . . . .
C87 C 0.9597(16) 0.4937(14) 0.1552(12) 0.080(7) Uani 1 1 d . . . . .
H87A H 0.926045 0.456445 0.136181 0.121 Uiso 1 1 calc R U . . .
H87B H 1.003998 0.452537 0.197518 0.121 Uiso 1 1 calc R U . . .
H87C H 0.997330 0.530456 0.103469 0.121 Uiso 1 1 calc R U . . .
C88 C 0.2465(11) 0.4438(9) 0.0778(9) 0.032(3) Uani 1 1 d . . . . .
H88 H 0.281295 0.491733 0.069923 0.038 Uiso 1 1 calc R U . . .
C89 C 0.1992(11) 0.4447(11) 0.0063(10) 0.045(4) Uani 1 1 d . . . . .
H89 H 0.209928 0.487921 -0.050754 0.054 Uiso 1 1 calc R U . . .
C90 C 0.1387(10) 0.3833(11) 0.0206(10) 0.047(4) Uani 1 1 d . . . . .
H90 H 0.104830 0.385490 -0.025610 0.056 Uiso 1 1 calc R U . . .
C91 C 0.1268(9) 0.3166(10) 0.1044(10) 0.039(3) Uani 1 1 d . . . . .
C92 C 0.1819(9) 0.3155(9) 0.1706(8) 0.032(3) Uani 1 1 d . . . . .
C93 C 0.0617(11) 0.2524(12) 0.1304(12) 0.051(4) Uani 1 1 d . . . . .
H93 H 0.021297 0.253145 0.089491 0.061 Uiso 1 1 calc R U . . .
C94 C 0.0564(10) 0.1908(11) 0.2120(13) 0.050(4) Uani 1 1 d . . . . .
H94 H 0.012360 0.148808 0.226655 0.060 Uiso 1 1 calc R U . . .
C95 C 0.1152(10) 0.1857(10) 0.2786(10) 0.039(3) Uani 1 1 d . . . . .
C96 C 0.1764(9) 0.2501(9) 0.2573(9) 0.031(3) Uani 1 1 d . . . . .
C97 C 0.2366(9) 0.2562(9) 0.3164(9) 0.028(3) Uani 1 1 d . . . . .
C98 C 0.2286(10) 0.1888(9) 0.3982(9) 0.036(3) Uani 1 1 d . . . . .
H98 H 0.265628 0.186553 0.442216 0.043 Uiso 1 1 calc R U . . .
C99 C 0.1682(10) 0.1249(10) 0.4172(10) 0.040(3) Uani 1 1 d . . . . .
H99 H 0.164632 0.081372 0.474744 0.048 Uiso 1 1 calc R U . . .
C100 C 0.0561(13) 0.0454(11) 0.3846(13) 0.065(5) Uani 1 1 d . . . . .
H01A H -0.013547 0.072640 0.387391 0.098 Uiso 1 1 calc R U . . .
H01B H 0.069876 0.002227 0.442695 0.098 Uiso 1 1 calc R U . . .
H01C H 0.073737 0.012090 0.339895 0.098 Uiso 1 1 calc R U . . .
C101 C 0.3771(14) 0.5580(15) 0.1828(12) 0.068(3) Uani 1 1 d . U . . .
H101 H 0.319363 0.581435 0.215732 0.081 Uiso 1 1 calc R U . . .
C102 C 0.4376(15) 0.6168(17) 0.1308(13) 0.075(4) Uani 1 1 d . U . . .
H102 H 0.422766 0.680500 0.128077 0.090 Uiso 1 1 calc R U . . .
C103 C 0.5173(15) 0.5842(17) 0.0841(13) 0.080(4) Uani 1 1 d . U . . .
H103 H 0.556437 0.627155 0.045701 0.096 Uiso 1 1 calc R U . . .
C104 C 0.5466(15) 0.4957(18) 0.0869(13) 0.081(3) Uani 1 1 d . U . . .
C105 C 0.4772(14) 0.4325(16) 0.1437(12) 0.068(3) Uani 1 1 d . U . . .
C106 C 0.6234(16) 0.4539(18) 0.0445(13) 0.092(4) Uani 1 1 d . U . . .
H106 H 0.670203 0.491447 0.011583 0.110 Uiso 1 1 calc R U . . .
C107 C 0.6459(15) 0.3629(18) 0.0408(13) 0.089(4) Uani 1 1 d . U . . .
H107 H 0.700418 0.341440 0.003311 0.107 Uiso 1 1 calc R U . . .
C108 C 0.5790(14) 0.3028(17) 0.0990(11) 0.080(3) Uani 1 1 d . U . . .
C109 C 0.4982(12) 0.3393(15) 0.1468(11) 0.065(3) Uani 1 1 d . U . . .
C110 C 0.4268(12) 0.2774(14) 0.2090(10) 0.050(3) Uani 1 1 d . U . . .
C111 C 0.4461(12) 0.1843(15) 0.2142(11) 0.061(3) Uani 1 1 d . U . . .
H111 H 0.405821 0.143333 0.254183 0.073 Uiso 1 1 calc R U . . .
C112 C 0.5274(15) 0.1513(18) 0.1586(13) 0.072(3) Uani 1 1 d . U . . .
H112 H 0.538534 0.089168 0.156950 0.086 Uiso 1 1 calc R U . . .
C113 C 0.6805(16) 0.1619(19) 0.0573(13) 0.120(7) Uani 1 1 d . U . . .
H02A H 0.675148 0.097112 0.068843 0.180 Uiso 1 1 calc R U . . .
H02B H 0.739849 0.164223 0.078285 0.180 Uiso 1 1 calc R U . . .
H02C H 0.683668 0.193434 -0.006675 0.180 Uiso 1 1 calc R U . . .
C114 C 0.3776(11) 0.3206(10) 0.3658(9) 0.034(3) Uani 1 1 d . . . . .
C115 C 0.1403(12) 0.5110(11) 0.3215(10) 0.043(4) Uani 1 1 d . . . . .
C116 C 0.0646(12) 0.5821(10) 0.3462(12) 0.053(4) Uani 1 1 d . . . . .
H03A H 0.087759 0.605547 0.386662 0.080 Uiso 1 1 calc R U . . .
H03B H 0.006149 0.555704 0.375830 0.080 Uiso 1 1 calc R U . . .
H03C H 0.048835 0.633003 0.292786 0.080 Uiso 1 1 calc R U . . .
P6 P -0.0737(4) 0.3424(3) 0.4418(3) 0.0637(14) Uani 1 1 d . U . . .
N6 N 0.5440(7) 0.7139(7) 0.8046(7) 0.021(2) Uani 1 1 d . . . . .
C6 C 0.1969(8) 0.1620(9) 0.9731(9) 0.031(3) Uani 1 1 d . . . . .
H6 H 0.195537 0.128733 1.034448 0.037 Uiso 1 1 calc R U . . .
F6 F 0.6126(10) 0.2645(12) 0.7243(10) 0.144(7) Uani 1 1 d . U . . .
F7 F 1.0030(7) 0.3683(10) 0.8959(9) 0.090(4) Uani 1 1 d . U . . .
N7 N 0.8123(7) 0.5388(6) 0.6695(6) 0.027(2) Uani 1 1 d . U . . .
C7 C 0.1270(9) 0.1592(9) 0.9290(9) 0.035(3) Uani 1 1 d . . . . .
H7 H 0.078345 0.122801 0.959022 0.042 Uiso 1 1 calc R U . . .
P7 P 0.1233(4) 0.7115(4) 0.0637(4) 0.0781(16) Uani 1 1 d . U . . .
F9 F 0.8513(8) 0.3735(9) 0.8758(9) 0.081(3) Uani 1 1 d . U . . .
N9 N 0.8815(7) 1.0089(8) 0.6274(7) 0.028(2) Uani 1 1 d . . . . .
C9 C 0.1960(8) 0.2624(8) 0.7931(8) 0.018(2) Uani 1 1 d . . . . .
F10 F 0.9355(10) 0.4877(13) 0.8004(8) 0.119(6) Uani 1 1 d . U . . .
N10 N 0.5433(8) 0.9138(8) 0.7986(8) 0.029(3) Uani 1 1 d . . . . .
C10 C 0.2029(8) 0.3169(7) 0.7014(8) 0.017(2) Uani 1 1 d . . . . .
F11 F 0.9599(8) 0.5055(8) 0.9239(8) 0.076(3) Uani 1 1 d . U . . .
N11 N 0.6164(9) 0.6161(8) 0.3209(8) 0.034(3) Uani 1 1 d . . . . .
C11 C 0.1266(9) 0.3118(8) 0.6585(8) 0.024(3) Uani 1 1 d . . . . .
H11 H 0.124331 0.345212 0.597469 0.028 Uiso 1 1 calc R U . . .
F12 F 0.8089(7) 0.5098(7) 0.8973(7) 0.069(3) Uani 1 1 d . U . . .
N12 N 0.4473(8) 0.8757(8) 0.4144(7) 0.037(3) Uani 1 1 d . . . . .
C12 C 0.0564(9) 0.2598(8) 0.7034(9) 0.027(3) Uani 1 1 d . . . . .
H12 H 0.007188 0.257447 0.672175 0.032 Uiso 1 1 calc R U . . .
F15 F 0.2109(7) -0.0456(6) 0.6308(6) 0.052(2) Uani 1 1 d . U . . .
N15 N 0.8311(10) 0.6032(10) 0.2305(9) 0.043(3) Uani 1 1 d . . . . .
C15 C 0.5985(9) 0.4902(9) 0.5564(8) 0.029(3) Uani 1 1 d . . . . .
H15 H 0.662010 0.471377 0.528766 0.034 Uiso 1 1 calc R U . . .

loop_
_atom_site_aniso_label
_atom_site_aniso_U_11
_atom_site_aniso_U_22
_atom_site_aniso_U_33
_atom_site_aniso_U_23
_atom_site_aniso_U_13
_atom_site_aniso_U_12
Os1 0.0176(2) 0.0141(2) 0.0183(2) -0.00529(18) -0.00394(18) -0.00134(17)
C1 0.020(6) 0.025(6) 0.023(6) -0.009(5) -0.005(5) -0.006(5)
O1 0.039(5) 0.039(6) 0.024(5) -0.010(4) -0.014(4) -0.003(4)
N1 0.022(5) 0.028(5) 0.019(5) -0.009(4) -0.004(4) -0.003(4)
F1 0.077(8) 0.095(9) 0.120(11) 0.040(8) -0.034(8) 0.013(7)
P1 0.0379(19) 0.0305(18) 0.050(2) -0.0188(17) -0.0154(17) 0.0058(15)
Os2 0.0228(2) 0.0153(2) 0.0195(2) -0.00613(19) -0.00659(19) -0.00236(19)
C2 0.025(6) 0.031(6) 0.025(6) -0.009(5) -0.007(5) -0.002(5)
O2 0.040(5) 0.031(5) 0.024(5) -0.008(4) -0.016(4) -0.001(4)
N2 0.035(4) 0.020(4) 0.017(4) -0.004(3) -0.004(3) 0.004(3)
F2 0.067(9) 0.091(11) 0.38(3) -0.051(14) 0.061(13) -0.031(8)
P2 0.0310(19) 0.079(3) 0.040(2) -0.018(2) -0.0050(17) 0.0028(19)
Os3 0.0184(2) 0.0399(3) 0.0197(3) -0.0088(2) -0.0012(2) -0.0007(2)
C3 0.030(6) 0.029(6) 0.024(6) -0.010(5) -0.005(5) 0.005(5)
O3 0.038(6) 0.058(7) 0.028(6) 0.000(5) -0.004(5) 0.002(5)
N3 0.026(5) 0.005(4) 0.021(5) -0.002(3) -0.006(4) -0.003(3)
F3 0.186(16) 0.157(14) 0.169(15) -0.124(13) -0.066(13) 0.014(12)
P3 0.0290(17) 0.0295(17) 0.043(2) -0.0233(15) -0.0092(15) 0.0003(13)
Os4 0.0305(3) 0.0370(3) 0.0237(3) -0.0081(2) -0.0094(2) -0.0059(2)
C4 0.018(5) 0.019(5) 0.027(6) -0.009(5) 0.003(5) -0.002(4)
O4 0.052(6) 0.048(6) 0.032(5) -0.014(5) -0.013(5) -0.003(5)
N4 0.028(5) 0.021(5) 0.034(6) -0.014(4) -0.003(4) -0.010(4)
F4 0.120(11) 0.090(9) 0.104(10) 0.014(8) 0.005(9) -0.040(8)
P4 0.065(3) 0.073(3) 0.055(3) -0.023(2) -0.024(2) -0.003(2)
F24 0.117(10) 0.111(9) 0.064(7) -0.034(7) -0.015(7) -0.044(8)
C24 0.021(4) 0.027(5) 0.020(5) -0.006(4) -0.005(4) 0.007(3)
P5 0.0222(15) 0.0416(19) 0.0269(17) -0.0026(14) -0.0060(13) -0.0098(14)
C5 0.017(5) 0.015(5) 0.021(5) -0.010(4) 0.004(4) 0.000(4)
N5 0.026(5) 0.017(5) 0.024(6) -0.001(4) -0.003(4) -0.004(4)
F5 0.232(18) 0.143(13) 0.074(8) -0.065(9) -0.018(10) -0.051(13)
F25 0.076(7) 0.096(8) 0.054(6) -0.018(6) -0.010(5) -0.051(6)
C25 0.035(6) 0.030(4) 0.032(7) -0.012(4) 0.008(5) -0.002(4)
P8 0.042(2) 0.086(3) 0.0261(19) 0.004(2) -0.0075(17) 0.002(2)
C8 0.017(5) 0.031(6) 0.027(6) -0.016(5) -0.002(5) -0.001(5)
N8 0.032(6) 0.021(5) 0.017(5) -0.001(4) -0.012(4) -0.001(4)
F8 0.091(8) 0.137(11) 0.018(4) -0.005(5) -0.006(5) -0.011(8)
F13 0.066(7) 0.048(6) 0.107(9) -0.011(6) -0.049(6) 0.015(5)
C13 0.025(6) 0.037(7) 0.058(9) -0.007(7) -0.007(6) -0.014(6)
N13 0.016(5) 0.050(7) 0.022(5) -0.009(5) -0.008(4) -0.001(5)
F14 0.064(7) 0.154(11) 0.072(7) -0.058(8) 0.013(6) -0.053(7)
C14 0.018(6) 0.030(6) 0.020(6) -0.012(5) -0.003(5) -0.001(5)
N14 0.038(6) 0.035(6) 0.033(6) -0.021(5) -0.001(5) 0.007(5)
C16 0.033(7) 0.030(6) 0.016(6) 0.002(5) -0.007(5) -0.017(5)
N16 0.032(5) 0.021(5) 0.030(6) -0.008(4) -0.006(4) -0.001(4)
F16 0.095(8) 0.084(8) 0.067(7) -0.002(6) 0.006(6) -0.053(7)
C17 0.028(6) 0.031(6) 0.009(5) -0.002(5) -0.005(4) -0.015(5)
N17 0.028(6) 0.035(6) 0.057(8) -0.022(6) 0.008(6) -0.007(5)
F17 0.093(7) 0.064(6) 0.090(7) -0.049(6) -0.043(6) -0.015(5)
C18 0.025(6) 0.018(5) 0.019(6) -0.005(4) -0.007(5) -0.004(5)
N18 0.051(5) 0.095(6) 0.038(5) -0.004(5) -0.025(5) -0.021(5)
F18 0.097(8) 0.062(7) 0.186(13) -0.081(8) -0.097(9) 0.048(6)
N19 0.056(5) 0.130(7) 0.030(5) -0.029(5) -0.012(4) 0.034(5)
F19 0.187(14) 0.078(8) 0.084(9) -0.012(7) -0.085(9) -0.022(9)
C19 0.036(7) 0.028(6) 0.013(5) 0.002(5) -0.007(5) -0.018(5)
N20 0.044(7) 0.034(6) 0.039(7) -0.012(5) -0.028(6) 0.004(6)
C20 0.048(7) 0.012(5) 0.015(5) -0.003(4) -0.010(5) -0.009(5)
F20 0.190(16) 0.100(11) 0.142(13) -0.050(10) -0.105(13) 0.048(11)
F21 0.085(9) 0.163(14) 0.174(15) -0.092(12) 0.011(10) -0.047(10)
C21 0.032(4) 0.017(4) 0.013(5) -0.005(3) -0.008(3) 0.001(3)
F22 0.166(14) 0.105(10) 0.099(10) -0.028(8) -0.094(10) 0.043(10)
C22 0.025(5) 0.017(4) 0.012(5) -0.004(3) -0.008(4) 0.000(3)
C23 0.021(4) 0.014(4) 0.017(5) -0.011(4) -0.007(4) 0.005(3)
F23 0.138(13) 0.168(15) 0.086(10) -0.038(10) 0.017(10) -0.006(12)
C26 0.051(8) 0.024(6) 0.032(7) -0.013(5) -0.008(6) 0.013(6)
F26 0.025(4) 0.085(6) 0.026(4) 0.002(4) -0.004(3) -0.020(4)
C27 0.016(6) 0.017(6) 0.038(8) -0.013(5) -0.002(5) 0.001(5)
F27 0.024(4) 0.097(7) 0.037(5) 0.006(5) -0.006(4) 0.019(4)
C28 0.031(6) 0.027(6) 0.019(6) -0.008(5) -0.010(5) -0.002(5)
F28 0.035(4) 0.073(6) 0.030(4) -0.012(4) 0.001(3) -0.013(4)
F29 0.040(5) 0.045(5) 0.068(6) -0.002(4) -0.010(4) 0.008(4)
C29 0.050(8) 0.026(7) 0.046(9) -0.016(6) -0.015(7) 0.007(6)
F30 0.059(5) 0.056(5) 0.041(5) -0.016(4) -0.002(4) -0.030(4)
C30 0.023(6) 0.037(7) 0.025(6) -0.018(5) -0.001(5) -0.005(5)
C31 0.030(7) 0.053(9) 0.029(7) -0.010(6) -0.011(6) -0.011(6)
F31 0.136(12) 0.117(11) 0.119(12) 0.022(9) -0.080(10) -0.042(10)
F32 0.186(16) 0.133(12) 0.149(14) -0.088(11) 0.116(13) -0.085(12)
C32 0.038(7) 0.033(7) 0.035(7) -0.004(6) -0.005(6) -0.026(6)
F34 0.120(10) 0.101(9) 0.052(7) -0.018(6) 0.011(6) -0.036(8)
C34 0.025(6) 0.013(5) 0.021(6) -0.005(4) -0.009(5) 0.000(4)
F33 0.134(11) 0.071(7) 0.085(8) -0.033(6) -0.040(8) -0.016(7)
C33 0.036(7) 0.022(6) 0.023(6) 0.002(5) -0.016(5) -0.014(5)
C35 0.049(8) 0.027(6) 0.030(7) -0.002(5) -0.016(6) -0.022(6)
F35 0.124(11) 0.092(9) 0.120(11) -0.060(8) 0.041(9) -0.049(8)
C36 0.051(8) 0.013(5) 0.033(7) -0.004(5) -0.016(6) -0.007(5)
F36 0.092(11) 0.109(12) 0.27(2) 0.079(13) -0.043(13) 0.034(9)
F37 0.26(2) 0.105(11) 0.123(12) -0.062(10) -0.140(14) 0.083(13)
C37 0.036(5) 0.014(4) 0.026(5) 0.000(4) -0.018(5) 0.001(4)
F38 0.090(10) 0.174(15) 0.112(11) -0.064(11) -0.004(8) -0.004(10)
C38 0.028(5) 0.018(5) 0.022(5) -0.003(4) -0.012(4) 0.000(4)
F39 0.141(11) 0.128(11) 0.057(7) -0.034(7) -0.054(8) 0.027(9)
C39 0.037(6) 0.019(5) 0.015(5) 0.006(4) -0.012(5) -0.008(5)
C40 0.024(5) 0.027(5) 0.019(5) -0.012(4) 0.010(4) 0.000(4)
F40 0.075(10) 0.31(3) 0.184(18) -0.162(18) 0.041(11) -0.003(13)
C41 0.025(6) 0.020(5) 0.028(6) -0.009(5) -0.002(5) 0.007(5)
F41 0.125(11) 0.126(11) 0.095(10) -0.060(9) -0.034(9) 0.005(9)
C42 0.054(9) 0.031(7) 0.041(8) -0.019(6) -0.006(7) 0.015(6)
F42 0.148(15) 0.145(14) 0.096(11) 0.005(10) -0.028(11) 0.030(12)
C43 0.048(9) 0.046(9) 0.024(7) 0.007(7) -0.010(7) -0.018(7)
F43 0.075(7) 0.074(7) 0.066(7) 0.015(5) -0.002(6) -0.002(6)
C44 0.069(11) 0.036(8) 0.034(8) 0.008(6) -0.026(7) -0.010(7)
F44 0.072(8) 0.140(12) 0.046(6) 0.011(7) 0.009(6) -0.004(8)
C45 0.062(10) 0.050(9) 0.036(8) -0.006(7) -0.035(7) -0.003(7)
F45 0.076(7) 0.080(8) 0.090(9) 0.004(6) -0.040(7) -0.015(6)
C46 0.037(7) 0.032(7) 0.030(7) -0.013(6) -0.012(6) 0.006(5)
F46 0.073(6) 0.064(6) 0.033(5) 0.005(4) 0.006(4) 0.002(5)
C47 0.025(6) 0.025(6) 0.020(6) -0.009(5) -0.008(5) 0.001(5)
F47 0.070(7) 0.141(11) 0.044(6) 0.009(6) -0.033(5) -0.007(7)
F48 0.058(6) 0.092(7) 0.044(5) -0.027(5) -0.012(4) 0.015(5)
C48 0.024(6) 0.047(8) 0.045(8) -0.031(7) -0.010(6) -0.002(6)
C49 0.016(6) 0.041(7) 0.044(8) -0.029(7) 0.003(5) 0.000(5)
C50 0.018(5) 0.024(6) 0.032(7) -0.018(5) 0.001(5) 0.004(4)
C53 0.031(7) 0.016(6) 0.027(7) -0.008(5) -0.009(5) 0.002(5)
C52 0.023(6) 0.014(5) 0.028(7) -0.012(5) -0.008(5) 0.002(4)
C51 0.017(6) 0.011(5) 0.034(7) -0.012(5) -0.003(5) 0.004(4)
C55 0.035(8) 0.057(9) 0.054(10) -0.022(8) 0.014(7) -0.031(7)
C54 0.027(6) 0.018(6) 0.024(6) -0.003(5) 0.003(5) 0.001(5)
C59 0.026(8) 0.109(16) 0.035(9) -0.031(10) -0.004(7) 0.014(9)
C58 0.057(10) 0.053(9) 0.062(11) -0.046(9) -0.026(8) 0.027(8)
C57 0.042(7) 0.026(6) 0.023(6) -0.015(5) -0.017(6) 0.000(5)
C56 0.025(6) 0.010(5) 0.028(7) -0.003(5) -0.006(5) -0.004(4)
C60 0.036(8) 0.095(14) 0.027(8) -0.008(8) -0.015(7) 0.000(9)
C61 0.036(8) 0.082(11) 0.013(6) 0.001(7) -0.004(6) 0.011(8)
C62 0.034(7) 0.064(10) 0.014(6) 0.003(6) -0.007(5) 0.006(7)
C63 0.020(6) 0.044(7) 0.020(6) -0.008(5) 0.000(5) -0.004(5)
C64 0.051(9) 0.047(8) 0.020(7) 0.003(6) 0.005(6) -0.001(7)
C65 0.042(8) 0.052(9) 0.032(8) -0.012(7) 0.000(7) -0.002(7)
C66 0.027(6) 0.040(7) 0.034(7) -0.018(6) -0.001(5) 0.002(5)
C67 0.022(6) 0.042(8) 0.031(7) -0.018(6) -0.001(5) -0.002(6)
C68 0.018(6) 0.037(7) 0.017(6) -0.013(5) -0.004(5) 0.002(5)
C69 0.030(7) 0.040(8) 0.036(8) -0.019(6) -0.014(6) 0.006(6)
C70 0.033(7) 0.059(9) 0.037(8) -0.030(7) -0.007(6) -0.002(7)
C71 0.052(9) 0.053(9) 0.066(11) -0.021(8) -0.007(8) -0.026(8)
C72 0.046(9) 0.043(8) 0.042(9) -0.015(7) 0.010(7) -0.010(7)
C73 0.042(8) 0.052(9) 0.039(8) -0.019(7) 0.003(7) -0.018(7)
C74 0.040(8) 0.062(10) 0.018(6) -0.017(6) 0.001(6) -0.020(7)
C75 0.026(7) 0.056(9) 0.013(6) -0.002(6) 0.000(5) -0.006(6)
C76 0.020(6) 0.047(8) 0.017(6) -0.006(6) 0.003(5) -0.009(5)
C77 0.037(7) 0.050(9) 0.029(7) -0.006(6) -0.004(6) -0.015(6)
C78 0.015(6) 0.068(10) 0.013(6) -0.006(6) 0.000(5) 0.007(6)
C79 0.026(6) 0.039(7) 0.015(6) -0.004(5) -0.005(5) 0.004(5)
C80 0.024(6) 0.045(7) 0.010(5) -0.008(5) -0.003(4) 0.002(5)
C81 0.018(6) 0.042(8) 0.014(6) -0.011(6) -0.009(5) 0.011(5)
C82 0.039(8) 0.052(8) 0.017(6) -0.013(6) -0.011(6) 0.000(6)
C83 0.054(10) 0.048(9) 0.022(7) -0.012(7) -0.011(7) -0.001(7)
C84 0.035(7) 0.069(10) 0.033(8) -0.021(7) -0.003(6) 0.014(7)
C85 0.034(8) 0.035(7) 0.019(7) 0.001(6) 0.009(6) -0.008(6)
C86 0.052(10) 0.040(9) 0.042(9) -0.005(7) -0.008(8) 0.001(7)
C87 0.098(16) 0.072(13) 0.042(10) -0.016(9) -0.010(10) 0.039(11)
C88 0.054(9) 0.021(6) 0.025(7) 0.004(5) -0.033(6) -0.011(6)
C89 0.044(8) 0.053(9) 0.040(8) -0.029(7) -0.019(7) 0.022(7)
C90 0.040(8) 0.067(10) 0.041(8) -0.041(8) -0.015(7) 0.016(7)
C91 0.025(6) 0.053(8) 0.054(9) -0.046(8) -0.011(6) 0.010(6)
C92 0.025(6) 0.045(7) 0.029(7) -0.024(6) -0.005(5) 0.007(5)
C93 0.040(8) 0.068(11) 0.062(11) -0.048(10) -0.019(8) 0.007(8)
C94 0.029(7) 0.053(9) 0.089(13) -0.053(10) -0.014(8) 0.003(6)
C95 0.032(7) 0.039(8) 0.058(9) -0.034(7) -0.001(6) -0.006(6)
C96 0.018(6) 0.036(7) 0.043(8) -0.027(6) 0.004(5) 0.005(5)
C97 0.026(6) 0.030(6) 0.029(7) -0.016(6) 0.003(5) -0.002(5)
C98 0.033(7) 0.036(7) 0.035(8) -0.009(6) 0.005(6) -0.009(6)
C99 0.034(7) 0.037(7) 0.047(9) -0.018(6) -0.001(6) 0.004(6)
C100 0.067(11) 0.051(10) 0.088(14) -0.042(10) 0.024(10) -0.028(9)
C101 0.058(6) 0.096(7) 0.045(6) 0.002(6) -0.024(5) -0.025(6)
C102 0.061(6) 0.105(7) 0.050(6) 0.006(6) -0.024(5) -0.023(6)
C103 0.060(6) 0.111(7) 0.049(6) 0.006(6) -0.018(5) -0.012(6)
C104 0.058(5) 0.116(6) 0.044(5) 0.003(5) -0.013(5) -0.003(5)
C105 0.050(5) 0.105(6) 0.036(5) -0.004(5) -0.021(4) -0.006(5)
C106 0.066(6) 0.126(7) 0.048(6) 0.002(6) -0.007(6) 0.009(6)
C107 0.061(6) 0.129(7) 0.042(6) -0.003(6) -0.004(5) 0.016(6)
C108 0.055(5) 0.125(6) 0.035(5) -0.015(5) -0.010(4) 0.024(5)
C109 0.043(5) 0.110(5) 0.030(4) -0.016(5) -0.017(4) 0.012(5)
C110 0.035(4) 0.088(5) 0.025(4) -0.018(4) -0.020(4) 0.010(4)
C111 0.042(5) 0.103(6) 0.037(5) -0.035(5) -0.023(4) 0.025(5)
C112 0.056(6) 0.117(7) 0.037(5) -0.036(5) -0.023(5) 0.027(6)
C113 0.085(11) 0.174(13) 0.051(9) -0.030(10) -0.003(9) 0.064(11)
C114 0.042(8) 0.035(7) 0.025(7) -0.013(6) -0.009(6) 0.000(6)
C115 0.050(9) 0.043(8) 0.040(9) -0.013(7) -0.026(7) 0.002(7)
C116 0.055(10) 0.030(7) 0.071(11) -0.017(7) -0.036(9) 0.023(7)
P6 0.091(4) 0.035(2) 0.049(3) -0.0137(19) 0.014(2) 0.000(2)
N6 0.019(5) 0.026(5) 0.023(5) -0.012(4) -0.005(4) -0.006(4)
C6 0.021(6) 0.035(7) 0.029(7) -0.005(5) 0.005(5) -0.004(5)
F6 0.100(10) 0.181(15) 0.099(10) -0.038(10) -0.051(8) 0.101(10)
F7 0.035(5) 0.141(11) 0.121(10) -0.087(9) -0.023(6) 0.010(6)
N7 0.038(5) 0.012(4) 0.028(5) -0.006(4) -0.009(4) 0.004(4)
C7 0.029(7) 0.038(7) 0.041(8) -0.019(6) 0.009(6) -0.015(6)
P7 0.057(3) 0.106(4) 0.057(3) -0.027(3) -0.023(2) 0.028(3)
F9 0.054(6) 0.106(9) 0.098(9) -0.051(8) -0.020(6) -0.008(6)
N9 0.025(5) 0.039(6) 0.030(6) -0.018(5) 0.001(4) -0.014(5)
C9 0.023(6) 0.016(5) 0.017(5) -0.009(4) 0.001(4) -0.001(4)
F10 0.078(9) 0.214(17) 0.057(7) -0.021(9) 0.009(6) -0.056(10)
N10 0.033(6) 0.029(6) 0.034(6) -0.020(5) -0.021(5) 0.005(5)
C10 0.018(5) 0.010(5) 0.021(6) -0.007(4) -0.004(4) 0.006(4)
F11 0.060(6) 0.080(7) 0.095(8) -0.030(6) -0.029(6) -0.006(5)
N11 0.036(7) 0.043(7) 0.024(6) -0.013(5) 0.005(5) -0.012(5)
C11 0.027(6) 0.021(6) 0.024(6) -0.008(5) -0.008(5) -0.001(5)
F12 0.042(5) 0.063(6) 0.093(8) -0.007(6) -0.026(5) 0.002(4)
N12 0.034(6) 0.051(7) 0.022(5) -0.016(5) -0.004(5) 0.011(5)
C12 0.023(6) 0.026(6) 0.035(7) -0.017(6) -0.006(5) 0.002(5)
F15 0.071(6) 0.039(5) 0.060(6) -0.023(4) -0.022(5) -0.016(4)
N15 0.034(7) 0.056(8) 0.031(7) -0.009(6) 0.003(6) -0.008(6)
C15 0.027(6) 0.037(7) 0.018(6) -0.005(5) -0.002(5) -0.006(5)

loop_
_atom_type_symbol
_atom_type_description
_atom_type_scat_dispersion_real
_atom_type_scat_dispersion_imag
_atom_type_scat_source
C C 0.0033 0.0016 'International Tables Vol C Tables 4.2.6.8 and 6.1.1.4'
H H 0.0000 0.0000 'International Tables Vol C Tables 4.2.6.8 and 6.1.1.4'
N N 0.0061 0.0033 'International Tables Vol C Tables 4.2.6.8 and 6.1.1.4'
F F 0.0171 0.0103 'International Tables Vol C Tables 4.2.6.8 and 6.1.1.4'
O O 0.0106 0.0060 'International Tables Vol C Tables 4.2.6.8 and 6.1.1.4'
P P 0.1023 0.0942 'International Tables Vol C Tables 4.2.6.8 and 6.1.1.4'
Os Os -1.2165 7.6030 'International Tables Vol C Tables 4.2.6.8 and 6.1.1.4'

loop_
_geom_angle_atom_site_label_1
_geom_angle_atom_site_label_2
_geom_angle_atom_site_label_3
_geom_angle
_geom_angle_site_symmetry_1
_geom_angle_site_symmetry_3
_geom_angle_publ_flag
C27 Os1 C10 91.1(5) . . ?
C27 Os1 C23 90.7(5) . . ?
C10 Os1 C23 96.1(5) . . ?
C27 Os1 N5 97.2(5) . . ?
C10 Os1 N5 91.4(4) . . ?
C23 Os1 N5 169.0(4) . . ?
C27 Os1 N3 170.6(5) . . ?
C10 Os1 N3 79.9(4) . . ?
C23 Os1 N3 87.3(4) . . ?
N5 Os1 N3 86.1(4) . . ?
C27 Os1 N1 94.2(5) . . ?
C10 Os1 N1 173.1(4) . . ?
C23 Os1 N1 79.5(4) . . ?
N5 Os1 N1 92.3(4) . . ?
N3 Os1 N1 94.5(4) . . ?
N3 C1 C2 125.3(11) . . ?
N3 C1 H1 117.3 . . ?
C2 C1 H1 117.3 . . ?
C14 N1 C18 117.0(10) . . ?
C14 N1 Os1 129.6(8) . . ?
C18 N1 Os1 113.2(8) . . ?
F5 P1 F2 86.0(12) . . ?
F5 P1 F3 174.0(10) . . ?
F2 P1 F3 95.2(12) . . ?
F5 P1 F4 90.0(9) . . ?
F2 P1 F4 175.9(11) . . ?
F3 P1 F4 88.7(10) . . ?
F5 P1 F1 98.0(10) . . ?
F2 P1 F1 91.1(9) . . ?
F3 P1 F1 87.9(10) . . ?
F4 P1 F1 89.9(8) . . ?
F5 P1 F6 85.2(9) . . ?
F2 P1 F6 91.0(10) . . ?
F3 P1 F6 88.8(9) . . ?
F4 P1 F6 88.2(10) . . ?
F1 P1 F6 176.3(9) . . ?
C56 Os2 C52 92.5(5) . . ?
C56 Os2 C39 93.7(5) . . ?
C52 Os2 C39 94.2(5) . . ?
C56 Os2 N10 93.2(5) . . ?
C52 Os2 N10 92.8(5) . . ?
C39 Os2 N10 170.1(5) . . ?
C56 Os2 N8 172.3(5) . . ?
C52 Os2 N8 79.9(4) . . ?
C39 Os2 N8 86.0(5) . . ?
N10 Os2 N8 88.2(4) . . ?
C56 Os2 N6 94.6(4) . . ?
C52 Os2 N6 171.1(4) . . ?
C39 Os2 N6 80.2(5) . . ?
N10 Os2 N6 92.1(4) . . ?
N8 Os2 N6 92.8(4) . . ?
C3 C2 C1 118.4(11) . . ?
C3 C2 H2 120.8 . . ?
C1 C2 H2 120.8 . . ?
C25 N2 C21 119.8(10) . . ?
C25 N2 C26 120.0(11) . . ?
C21 N2 C26 120.1(10) . . ?
F12 P2 F8 94.2(7) . . ?
F12 P2 F10 89.6(8) . . ?
F8 P2 F10 175.2(8) . . ?
F12 P2 F7 175.5(7) . . ?
F8 P2 F7 89.8(7) . . ?
F10 P2 F7 86.6(8) . . ?
F12 P2 F11 92.0(6) . . ?
F8 P2 F11 88.6(7) . . ?
F10 P2 F11 88.3(8) . . ?
F7 P2 F11 90.4(6) . . ?
F12 P2 F9 88.5(6) . . ?
F8 P2 F9 92.0(7) . . ?
F10 P2 F9 91.1(8) . . ?
F7 P2 F9 89.2(6) . . ?
F11 P2 F9 179.2(7) . . ?
C85 Os3 C68 92.1(5) . . ?
C85 Os3 C81 92.0(5) . . ?
C68 Os3 C81 95.4(5) . . ?
C85 Os3 N15 95.1(6) . . ?
C68 Os3 N15 92.4(5) . . ?
C81 Os3 N15 169.3(5) . . ?
C85 Os3 N13 171.0(5) . . ?
C68 Os3 N13 79.2(4) . . ?
C81 Os3 N13 86.9(4) . . ?
N15 Os3 N13 87.3(5) . . ?
C85 Os3 N11 93.5(5) . . ?
C68 Os3 N11 173.2(5) . . ?
C81 Os3 N11 80.4(5) . . ?
N15 Os3 N11 91.1(5) . . ?
N13 Os3 N11 95.1(4) . . ?
C2 C3 C4 119.1(11) . . ?
C2 C3 H3 120.4 . . ?
C4 C3 H3 120.4 . . ?
C1 N3 C5 116.3(10) . . ?
C1 N3 Os1 130.9(8) . . ?
C5 N3 Os1 112.6(7) . . ?
F13 P3 F17 90.1(6) . . ?
F13 P3 F16 92.2(7) . . ?
F17 P3 F16 89.8(6) . . ?
F13 P3 F18 177.4(8) . . ?
F17 P3 F18 91.0(5) . . ?
F16 P3 F18 90.2(8) . . ?
F13 P3 F14 89.7(7) . . ?
F17 P3 F14 92.0(6) . . ?
F16 P3 F14 177.4(7) . . ?
F18 P3 F14 87.9(8) . . ?
F13 P3 F15 91.7(6) . . ?
F17 P3 F15 178.1(6) . . ?
F16 P3 F15 89.9(6) . . ?
F18 P3 F15 87.1(5) . . ?
F14 P3 F15 88.3(5) . . ?
C114 Os4 C97 92.6(6) . . ?
C114 Os4 C110 90.4(6) . . ?
C97 Os4 C110 94.2(7) . . ?
C114 Os4 N20 96.1(5) . . ?
C97 Os4 N20 92.6(5) . . ?
C110 Os4 N20 170.4(7) . . ?
C114 Os4 N16 171.9(5) . . ?
C97 Os4 N16 80.0(5) . . ?
C110 Os4 N16 86.9(5) . . ?
N20 Os4 N16 87.6(4) . . ?
C114 Os4 N18 96.2(6) . . ?
C97 Os4 N18 170.4(5) . . ?
C110 Os4 N18 81.8(7) . . ?
N20 Os4 N18 90.4(6) . . ?
N16 Os4 N18 91.0(4) . . ?
C5 C4 C3 118.4(10) . . ?
C5 C4 C6 117.0(10) . . ?
C3 C4 C6 124.6(11) . . ?
C12 N4 C8 121.2(10) . . ?
C12 N4 C13 119.4(10) . . ?
C8 N4 C13 119.4(10) . . ?
F20 P4 F22 179.1(12) . . ?
F20 P4 F24 89.4(8) . . ?
F22 P4 F24 91.0(8) . . ?
F20 P4 F19 90.7(8) . . ?
F22 P4 F19 88.9(8) . . ?
F24 P4 F19 178.6(9) . . ?
F20 P4 F23 89.3(11) . . ?
F22 P4 F23 91.4(10) . . ?
F24 P4 F23 91.2(9) . . ?
F19 P4 F23 90.2(9) . . ?
F20 P4 F21 91.3(11) . . ?
F22 P4 F21 88.0(10) . . ?
F24 P4 F21 87.2(7) . . ?
F19 P4 F21 91.4(8) . . ?
F23 P4 F21 178.3(9) . . ?
C25 C24 C23 120.4(12) . . ?
C25 C24 H24 119.8 . . ?
C23 C24 H24 119.8 . . ?
F25 P5 F29 91.6(6) . . ?
F25 P5 F30 177.8(6) . . ?
F29 P5 F30 90.5(5) . . ?
F25 P5 F26 89.7(5) . . ?
F29 P5 F26 89.4(5) . . ?
F30 P5 F26 89.6(5) . . ?
F25 P5 F27 88.6(6) . . ?
F29 P5 F27 179.3(5) . . ?
F30 P5 F27 89.3(6) . . ?
F26 P5 F27 89.9(5) . . ?
F25 P5 F28 90.7(5) . . ?
F29 P5 F28 90.8(5) . . ?
F30 P5 F28 90.0(5) . . ?
F26 P5 F28 179.5(5) . . ?
F27 P5 F28 89.8(5) . . ?
C4 C5 N3 122.3(10) . . ?
C4 C5 C9 121.8(10) . . ?
N3 C5 C9 115.9(9) . . ?
C28 N5 Os1 175.9(11) . . ?
N2 C25 C24 124.6(12) . . ?
N2 C25 H25 117.7 . . ?
C24 C25 H25 117.7 . . ?
F47 P8 F46 92.3(6) . . ?
F47 P8 F44 91.3(7) . . ?
F46 P8 F44 176.4(8) . . ?
F47 P8 F43 89.4(7) . . ?
F46 P8 F43 89.6(6) . . ?
F44 P8 F43 90.5(7) . . ?
F47 P8 F48 90.4(7) . . ?
F46 P8 F48 89.2(5) . . ?
F44 P8 F48 90.6(7) . . ?
F43 P8 F48 178.9(7) . . ?
F47 P8 F45 178.1(8) . . ?
F46 P8 F45 86.8(6) . . ?
F44 P8 F45 89.6(7) . . ?
F43 P8 F45 88.9(7) . . ?
F48 P8 F45 91.2(6) . . ?
N4 C8 C9 117.0(11) . . ?
N4 C8 C7 122.8(11) . . ?
C9 C8 C7 120.1(10) . . ?
C43 N8 C47 117.2(11) . . ?
C43 N8 Os2 130.5(10) . . ?
C47 N8 Os2 112.2(7) . . ?
N4 C13 H13A 109.5 . . ?
N4 C13 H13B 109.5 . . ?
H13A C13 H13B 109.5 . . ?
N4 C13 H13C 109.5 . . ?
H13A C13 H13C 109.5 . . ?
H13B C13 H13C 109.5 . . ?
C63 N13 C59 120.3(13) . . ?
C63 N13 Os3 113.4(8) . . ?
C59 N13 Os3 126.3(11) . . ?
N1 C14 C15 123.2(11) . . ?
N1 C14 H14 118.4 . . ?
C15 C14 H14 118.4 . . ?
C70 N14 C66 117.3(12) . . ?
C70 N14 C71 121.1(12) . . ?
C66 N14 C71 121.6(12) . . ?
C15 C16 C17 119.3(11) . . ?
C15 C16 H16 120.3 . . ?
C17 C16 H16 120.3 . . ?
C88 N16 C92 119.4(11) . . ?
C88 N16 Os4 127.4(9) . . ?
C92 N16 Os4 113.1(8) . . ?
C18 C17 C16 118.6(11) . . ?
C18 C17 C19 117.1(11) . . ?
C16 C17 C19 124.3(11) . . ?
C99 N17 C95 118.6(12) . . ?
C99 N17 C100 120.1(14) . . ?
C95 N17 C100 121.3(13) . . ?
N1 C18 C17 122.9(11) . . ?
N1 C18 C22 114.5(10) . . ?
C17 C18 C22 122.6(10) . . ?
C105 N18 C101 118.1(18) . . ?
C105 N18 Os4 113.2(15) . . ?
C101 N18 Os4 128.7(13) . . ?
C108 N19 C112 125.5(16) . . ?
C108 N19 C113 121(2) . . ?
C112 N19 C113 113(2) . . ?
C20 C19 C17 122.4(10) . . ?
C20 C19 H19 118.8 . . ?
C17 C19 H19 118.8 . . ?
C115 N20 Os4 177.2(12) . . ?
C19 C20 C21 119.4(10) . . ?
C19 C20 H20 120.3 . . ?
C21 C20 H20 120.3 . . ?
N2 C21 C22 116.9(10) . . ?
N2 C21 C20 121.7(10) . . ?
C22 C21 C20 121.4(10) . . ?
C21 C22 C18 116.9(10) . . ?
C21 C22 C23 124.9(10) . . ?
C18 C22 C23 118.3(9) . . ?
C24 C23 C22 113.3(10) . . ?
C24 C23 Os1 132.3(9) . . ?
C22 C23 Os1 114.3(8) . . ?
N2 C26 H26A 109.5 . . ?
N2 C26 H26B 109.5 . . ?
H26A C26 H26B 109.5 . . ?
N2 C26 H26C 109.5 . . ?
H26A C26 H26C 109.5 . . ?
H26B C26 H26C 109.5 . . ?
O1 C27 Os1 175.3(11) . . ?
N5 C28 C29 177.3(14) . . ?
C28 C29 H29A 109.5 . . ?
C28 C29 H29B 109.5 . . ?
H29A C29 H29B 109.5 . . ?
C28 C29 H29C 109.5 . . ?
H29A C29 H29C 109.5 . . ?
H29B C29 H29C 109.5 . . ?
N6 C30 C31 122.5(11) . . ?
N6 C30 H30 118.8 . . ?
C31 C30 H30 118.8 . . ?
C32 C31 C30 119.9(12) . . ?
C32 C31 H31 120.1 . . ?
C30 C31 H31 120.1 . . ?
C31 C32 C33 119.5(11) . . ?
C31 C32 H32 120.2 . . ?
C33 C32 H32 120.2 . . ?
N6 C34 C38 116.9(10) . . ?
N6 C34 C33 121.6(11) . . ?
C38 C34 C33 121.4(10) . . ?
C32 C33 C34 118.0(11) . . ?
C32 C33 C35 125.3(11) . . ?
C34 C33 C35 116.7(11) . . ?
C36 C35 C33 122.1(11) . . ?
C36 C35 H35 118.9 . . ?
C33 C35 H35 118.9 . . ?
C35 C36 C37 120.0(11) . . ?
C35 C36 H36 120.0 . . ?
C37 C36 H36 120.0 . . ?
N7 C37 C38 119.8(10) . . ?
N7 C37 C36 121.1(10) . . ?
C38 C37 C36 119.0(11) . . ?
C37 C38 C34 120.5(10) . . ?
C37 C38 C39 122.4(11) . . ?
C34 C38 C39 117.0(10) . . ?
C40 C39 C38 112.9(12) . . ?
C40 C39 Os2 133.4(10) . . ?
C38 C39 Os2 113.3(9) . . ?
C41 C40 C39 121.3(12) . . ?
C41 C40 H40 119.4 . . ?
C39 C40 H40 119.4 . . ?
N7 C41 C40 125.1(12) . . ?
N7 C41 H41 117.4 . . ?
C40 C41 H41 117.4 . . ?
N7 C42 H42A 109.5 . . ?
N7 C42 H42B 109.5 . . ?
H42A C42 H42B 109.5 . . ?
N7 C42 H42C 109.5 . . ?
H42A C42 H42C 109.5 . . ?
H42B C42 H42C 109.5 . . ?
N8 C43 C44 123.5(15) . . ?
N8 C43 H43 118.3 . . ?
C44 C43 H43 118.3 . . ?
C45 C44 C43 120.6(13) . . ?
C45 C44 H44 119.7 . . ?
C43 C44 H44 119.7 . . ?
C44 C45 C46 118.5(12) . . ?
C44 C45 H45 120.7 . . ?
C46 C45 H45 120.7 . . ?
C47 C46 C48 118.3(12) . . ?
C47 C46 C45 117.6(12) . . ?
C48 C46 C45 124.1(12) . . ?
N8 C47 C46 122.4(11) . . ?
N8 C47 C51 116.1(10) . . ?
C46 C47 C51 121.5(11) . . ?
C49 C48 C46 120.9(12) . . ?
C49 C48 H48 119.6 . . ?
C46 C48 H48 119.6 . . ?
C48 C49 C50 121.4(12) . . ?
C48 C49 H49 119.3 . . ?
C50 C49 H49 119.3 . . ?
N9 C50 C51 117.2(11) . . ?
N9 C50 C49 123.0(11) . . ?
C51 C50 C49 119.7(12) . . ?
C54 C53 C52 121.6(12) . . ?
C54 C53 H53 119.2 . . ?
C52 C53 H53 119.2 . . ?
C53 C52 C51 112.3(11) . . ?
C53 C52 Os2 132.8(9) . . ?
C51 C52 Os2 114.9(9) . . ?
C50 C51 C47 118.2(11) . . ?
C50 C51 C52 124.9(12) . . ?
C47 C51 C52 116.9(10) . . ?
N9 C55 H55A 109.5 . . ?
N9 C55 H55B 109.5 . . ?
H55A C55 H55B 109.5 . . ?
N9 C55 H55C 109.5 . . ?
H55A C55 H55C 109.5 . . ?
H55B C55 H55C 109.5 . . ?
N9 C54 C53 123.5(11) . . ?
N9 C54 H54 118.3 . . ?
C53 C54 H54 118.3 . . ?
N13 C59 C60 117.7(18) . . ?
N13 C59 H59 121.2 . . ?
C60 C59 H59 121.2 . . ?
C57 C58 H58A 109.5 . . ?
C57 C58 H58B 109.5 . . ?
H58A C58 H58B 109.5 . . ?
C57 C58 H58C 109.5 . . ?
H58A C58 H58C 109.5 . . ?
H58B C58 H58C 109.5 . . ?
N10 C57 C58 177.5(15) . . ?
O2 C56 Os2 176.9(10) . . ?
C61 C60 C59 121.6(14) . . ?
C61 C60 H60 119.2 . . ?
C59 C60 H60 119.2 . . ?
C60 C61 C62 120.5(13) . . ?
C60 C61 H61 119.8 . . ?
C62 C61 H61 119.8 . . ?
C61 C62 C63 117.0(13) . . ?
C61 C62 C64 126.5(12) . . ?
C63 C62 C64 116.5(12) . . ?
N13 C63 C67 116.4(11) . . ?
N13 C63 C62 122.8(11) . . ?
C67 C63 C62 120.7(12) . . ?
C65 C64 C62 122.6(12) . . ?
C65 C64 H64 118.7 . . ?
C62 C64 H64 118.7 . . ?
C64 C65 C66 119.7(14) . . ?
C64 C65 H65 120.1 . . ?
C66 C65 H65 120.1 . . ?
C67 C66 N14 118.9(12) . . ?
C67 C66 C65 120.5(13) . . ?
N14 C66 C65 120.6(13) . . ?
C66 C67 C63 119.9(12) . . ?
C66 C67 C68 124.0(12) . . ?
C63 C67 C68 115.9(11) . . ?
C69 C68 C67 113.1(12) . . ?
C69 C68 Os3 132.0(10) . . ?
C67 C68 Os3 114.7(8) . . ?
C70 C69 C68 121.7(13) . . ?
C70 C69 H69 119.2 . . ?
C68 C69 H69 119.2 . . ?
N14 C70 C69 124.8(13) . . ?
N14 C70 H70 117.6 . . ?
C69 C70 H70 117.6 . . ?
N14 C71 H71A 109.5 . . ?
N14 C71 H71B 109.5 . . ?
H71A C71 H71B 109.5 . . ?
N14 C71 H71C 109.5 . . ?
H71A C71 H71C 109.5 . . ?
H71B C71 H71C 109.5 . . ?
N11 C72 C73 121.9(14) . . ?
N11 C72 H72 119.1 . . ?
C73 C72 H72 119.1 . . ?
C74 C73 C72 119.0(14) . . ?
C74 C73 H73 120.5 . . ?
C72 C73 H73 120.5 . . ?
C73 C74 C75 120.9(13) . . ?
C73 C74 H74 119.6 . . ?
C75 C74 H74 119.6 . . ?
C76 C75 C77 117.2(13) . . ?
C76 C75 C74 116.7(12) . . ?
C77 C75 C74 126.0(13) . . ?
N11 C76 C80 117.6(11) . . ?
N11 C76 C75 120.5(13) . . ?
C80 C76 C75 121.9(12) . . ?
C78 C77 C75 122.5(13) . . ?
C78 C77 H77 118.8 . . ?
C75 C77 H77 118.8 . . ?
C77 C78 C79 119.4(12) . . ?
C77 C78 H78 120.3 . . ?
C79 C78 H78 120.3 . . ?
N12 C79 C80 118.0(11) . . ?
N12 C79 C78 122.3(11) . . ?
C80 C79 C78 119.7(12) . . ?
C76 C80 C79 119.3(11) . . ?
C76 C80 C81 120.8(11) . . ?
C79 C80 C81 119.8(12) . . ?
C82 C81 C80 118.5(12) . . ?
C82 C81 Os3 131.7(11) . . ?
C80 C81 Os3 109.7(9) . . ?
C81 C82 C83 120.1(14) . . ?
C81 C82 H82 119.9 . . ?
C83 C82 H82 119.9 . . ?
N12 C83 C82 122.2(15) . . ?
N12 C83 H83 118.9 . . ?
C82 C83 H83 118.9 . . ?
N12 C84 H84A 109.5 . . ?
N12 C84 H84B 109.5 . . ?
H84A C84 H84B 109.5 . . ?
N12 C84 H84C 109.5 . . ?
H84A C84 H84C 109.5 . . ?
H84B C84 H84C 109.5 . . ?
O3 C85 Os3 175.7(13) . . ?
N15 C86 C87 179(2) . . ?
C86 C87 H87A 109.5 . . ?
C86 C87 H87B 109.5 . . ?
H87A C87 H87B 109.5 . . ?
C86 C87 H87C 109.5 . . ?
H87A C87 H87C 109.5 . . ?
H87B C87 H87C 109.5 . . ?
N16 C88 C89 121.3(13) . . ?
N16 C88 H88 119.4 . . ?
C89 C88 H88 119.4 . . ?
C90 C89 C88 119.6(14) . . ?
C90 C89 H89 120.2 . . ?
C88 C89 H89 120.2 . . ?
C89 C90 C91 119.8(13) . . ?
C89 C90 H90 120.1 . . ?
C91 C90 H90 120.1 . . ?
C90 C91 C93 125.8(13) . . ?
C90 C91 C92 117.3(13) . . ?
C93 C91 C92 116.8(14) . . ?
N16 C92 C96 115.9(11) . . ?
N16 C92 C91 122.0(12) . . ?
C96 C92 C91 122.1(13) . . ?
C94 C93 C91 121.2(13) . . ?
C94 C93 H93 119.4 . . ?
C91 C93 H93 119.4 . . ?
C93 C94 C95 122.7(14) . . ?
C93 C94 H94 118.6 . . ?
C95 C94 H94 118.6 . . ?
N17 C95 C96 118.5(13) . . ?
N17 C95 C94 123.6(13) . . ?
C96 C95 C94 117.9(14) . . ?
C95 C96 C92 119.2(13) . . ?
C95 C96 C97 124.7(13) . . ?
C92 C96 C97 116.1(12) . . ?
C98 C97 C96 112.2(12) . . ?
C98 C97 Os4 132.9(11) . . ?
C96 C97 Os4 114.8(10) . . ?
C99 C98 C97 121.9(14) . . ?
C99 C98 H98 119.1 . . ?
C97 C98 H98 119.1 . . ?
N17 C99 C98 123.9(14) . . ?
N17 C99 H99 118.0 . . ?
C98 C99 H99 118.0 . . ?
N17 C100 H01A 109.5 . . ?
N17 C100 H01B 109.5 . . ?
H01A C100 H01B 109.5 . . ?
N17 C100 H01C 109.5 . . ?
H01A C100 H01C 109.5 . . ?
H01B C100 H01C 109.5 . . ?
C102 C101 N18 121(2) . . ?
C102 C101 H101 119.4 . . ?
N18 C101 H101 119.4 . . ?
C103 C102 C101 119(2) . . ?
C103 C102 H102 120.4 . . ?
C101 C102 H102 120.4 . . ?
C102 C103 C104 125(2) . . ?
C102 C103 H103 117.6 . . ?
C104 C103 H103 117.6 . . ?
C106 C104 C103 131(2) . . ?
C106 C104 C105 114(2) . . ?
C103 C104 C105 115(2) . . ?
N18 C105 C109 118.9(19) . . ?
N18 C105 C104 122(2) . . ?
C109 C105 C104 119.4(19) . . ?
C104 C106 C107 130(3) . . ?
C104 C106 H106 115.2 . . ?
C107 C106 H106 115.2 . . ?
C106 C107 C108 114.9(19) . . ?
C106 C107 H107 122.6 . . ?
C108 C107 H107 122.6 . . ?
C109 C108 N19 117(2) . . ?
C109 C108 C107 120(2) . . ?
N19 C108 C107 123.4(18) . . ?
C108 C109 C105 122(2) . . ?
C108 C109 C110 121(2) . . ?
C105 C109 C110 117.0(15) . . ?
C111 C110 C109 118.4(16) . . ?
C111 C110 Os4 132.6(15) . . ?
C109 C110 Os4 109.0(13) . . ?
C110 C111 C112 119(2) . . ?
C110 C111 H111 120.7 . . ?
C112 C111 H111 120.7 . . ?
N19 C112 C111 120(2) . . ?
N19 C112 H112 120.1 . . ?
C111 C112 H112 120.1 . . ?
N19 C113 H02A 109.5 . . ?
N19 C113 H02B 109.5 . . ?
H02A C113 H02B 109.5 . . ?
N19 C113 H02C 109.5 . . ?
H02A C113 H02C 109.5 . . ?
H02B C113 H02C 109.5 . . ?
O4 C114 Os4 178.0(12) . . ?
N20 C115 C116 176.8(16) . . ?
C115 C116 H03A 109.5 . . ?
C115 C116 H03B 109.5 . . ?
H03A C116 H03B 109.5 . . ?
C115 C116 H03C 109.5 . . ?
H03A C116 H03C 109.5 . . ?
H03B C116 H03C 109.5 . . ?
F36 P6 F32 92.6(11) . . ?
F36 P6 F33 94.0(11) . . ?
F32 P6 F33 90.7(8) . . ?
F36 P6 F34 91.4(10) . . ?
F32 P6 F34 175.2(11) . . ?
F33 P6 F34 91.6(7) . . ?
F36 P6 F31 175.7(13) . . ?
F32 P6 F31 86.6(11) . . ?
F33 P6 F31 90.2(8) . . ?
F34 P6 F31 89.1(9) . . ?
F36 P6 F35 93.3(11) . . ?
F32 P6 F35 91.3(8) . . ?
F33 P6 F35 172.3(8) . . ?
F34 P6 F35 85.8(7) . . ?
F31 P6 F35 82.5(8) . . ?
C30 N6 C34 118.6(10) . . ?
C30 N6 Os2 129.0(8) . . ?
C34 N6 Os2 112.4(7) . . ?
C7 C6 C4 121.8(12) . . ?
C7 C6 H6 119.1 . . ?
C4 C6 H6 119.1 . . ?
C41 N7 C37 118.3(9) . . ?
C41 N7 C42 119.7(11) . . ?
C37 N7 C42 121.9(10) . . ?
C6 C7 C8 120.5(11) . . ?
C6 C7 H7 119.8 . . ?
C8 C7 H7 119.8 . . ?
F40 P7 F42 96.8(14) . . ?
F40 P7 F37 86.9(13) . . ?
F42 P7 F37 175.8(11) . . ?
F40 P7 F41 90.9(10) . . ?
F42 P7 F41 89.1(10) . . ?
F37 P7 F41 89.0(8) . . ?
F40 P7 F39 88.7(10) . . ?
F42 P7 F39 92.0(9) . . ?
F37 P7 F39 89.9(8) . . ?
F41 P7 F39 178.8(9) . . ?
F40 P7 F38 175.7(14) . . ?
F42 P7 F38 87.5(10) . . ?
F37 P7 F38 88.7(11) . . ?
F41 P7 F38 88.7(8) . . ?
F39 P7 F38 91.7(8) . . ?
C54 N9 C50 120.4(10) . . ?
C54 N9 C55 119.8(11) . . ?
C50 N9 C55 119.4(11) . . ?
C8 C9 C10 125.8(11) . . ?
C8 C9 C5 118.8(10) . . ?
C10 C9 C5 115.5(10) . . ?
C57 N10 Os2 178.0(11) . . ?
C11 C10 C9 112.3(11) . . ?
C11 C10 Os1 131.5(9) . . ?
C9 C10 Os1 116.1(8) . . ?
C72 N11 C76 120.9(12) . . ?
C72 N11 Os3 127.4(10) . . ?
C76 N11 Os3 111.3(9) . . ?
C12 C11 C10 121.4(12) . . ?
C12 C11 H11 119.3 . . ?
C10 C11 H11 119.3 . . ?
C83 N12 C79 121.2(11) . . ?
C83 N12 C84 118.0(13) . . ?
C79 N12 C84 120.8(12) . . ?
N4 C12 C11 122.3(11) . . ?
N4 C12 H12 118.8 . . ?
C11 C12 H12 118.8 . . ?
C86 N15 Os3 174.4(15) . . ?
C16 C15 C14 119.1(11) . . ?
C16 C15 H15 120.5 . . ?
C14 C15 H15 120.5 . . ?

loop_
_geom_bond_atom_site_label_1
_geom_bond_atom_site_label_2
_geom_bond_distance
_geom_bond_site_symmetry_2
_geom_bond_publ_flag
Os1 C27 1.826(14) . ?
Os1 C10 1.996(12) . ?
Os1 C23 2.015(10) . ?
Os1 N5 2.091(11) . ?
Os1 N3 2.148(9) . ?
Os1 N1 2.183(10) . ?
C1 N3 1.321(15) . ?
C1 C2 1.382(17) . ?
C1 H1 0.9500 . ?
O1 C27 1.185(16) . ?
N1 C14 1.339(15) . ?
N1 C18 1.375(15) . ?
F1 P1 1.555(11) . ?
P1 F5 1.524(13) . ?
P1 F2 1.531(14) . ?
P1 F3 1.538(14) . ?
P1 F4 1.544(14) . ?
P1 F6 1.560(11) . ?
Os2 C56 1.835(12) . ?
Os2 C52 1.998(13) . ?
Os2 C39 2.017(15) . ?
Os2 N10 2.091(11) . ?
Os2 N8 2.166(9) . ?
Os2 N6 2.178(10) . ?
C2 C3 1.378(17) . ?
C2 H2 0.9500 . ?
O2 C56 1.155(14) . ?
N2 C25 1.325(17) . ?
N2 C21 1.398(15) . ?
N2 C26 1.473(14) . ?
P2 F12 1.534(10) . ?
P2 F8 1.544(10) . ?
P2 F10 1.557(13) . ?
P2 F7 1.568(11) . ?
P2 F11 1.594(11) . ?
P2 F9 1.595(12) . ?
Os3 C85 1.849(14) . ?
Os3 C68 2.002(12) . ?
Os3 C81 2.069(12) . ?
Os3 N15 2.126(14) . ?
Os3 N13 2.161(10) . ?
Os3 N11 2.218(11) . ?
C3 C4 1.410(16) . ?
C3 H3 0.9500 . ?
O3 C85 1.154(16) . ?
N3 C5 1.392(14) . ?
P3 F13 1.571(9) . ?
P3 F17 1.574(8) . ?
P3 F16 1.580(11) . ?
P3 F18 1.583(10) . ?
P3 F14 1.584(11) . ?
P3 F15 1.600(8) . ?
Os4 C114 1.849(14) . ?
Os4 C97 1.995(13) . ?
Os4 C110 2.010(17) . ?
Os4 N20 2.112(13) . ?
Os4 N16 2.135(10) . ?
Os4 N18 2.148(15) . ?
C4 C5 1.388(15) . ?
C4 C6 1.443(16) . ?
O4 C114 1.166(16) . ?
N4 C12 1.343(16) . ?
N4 C8 1.367(15) . ?
N4 C13 1.498(15) . ?
P4 F20 1.544(14) . ?
P4 F22 1.556(13) . ?
P4 F24 1.567(12) . ?
P4 F19 1.576(12) . ?
P4 F23 1.607(16) . ?
P4 F21 1.612(16) . ?
C24 C25 1.385(18) . ?
C24 C23 1.415(16) . ?
C24 H24 0.9500 . ?
P5 F25 1.573(10) . ?
P5 F29 1.577(9) . ?
P5 F30 1.599(9) . ?
P5 F26 1.603(8) . ?
P5 F27 1.605(9) . ?
P5 F28 1.607(8) . ?
C5 C9 1.439(15) . ?
N5 C28 1.123(16) . ?
C25 H25 0.9500 . ?
P8 F47 1.567(12) . ?
P8 F46 1.573(10) . ?
P8 F44 1.575(11) . ?
P8 F43 1.580(12) . ?
P8 F48 1.609(11) . ?
P8 F45 1.615(12) . ?
C8 C9 1.371(16) . ?
C8 C7 1.431(18) . ?
N8 C43 1.315(17) . ?
N8 C47 1.386(15) . ?
C13 H13A 0.9800 . ?
C13 H13B 0.9800 . ?
C13 H13C 0.9800 . ?
N13 C63 1.347(16) . ?
N13 C59 1.36(2) . ?
C14 C15 1.390(17) . ?
C14 H14 0.9500 . ?
N14 C70 1.341(18) . ?
N14 C66 1.397(17) . ?
N14 C71 1.459(18) . ?
C16 C15 1.377(17) . ?
C16 C17 1.388(17) . ?
C16 H16 0.9500 . ?
N16 C88 1.330(16) . ?
N16 C92 1.361(16) . ?
C17 C18 1.383(15) . ?
C17 C19 1.441(16) . ?
N17 C99 1.332(18) . ?
N17 C95 1.363(19) . ?
N17 C100 1.495(18) . ?
C18 C22 1.434(16) . ?
N18 C105 1.28(2) . ?
N18 C101 1.42(3) . ?
N19 C108 1.37(3) . ?
N19 C112 1.39(3) . ?
N19 C113 1.54(2) . ?
C19 C20 1.343(17) . ?
C19 H19 0.9500 . ?
N20 C115 1.148(19) . ?
C20 C21 1.423(16) . ?
C20 H20 0.9500 . ?
C21 C22 1.400(14) . ?
C22 C23 1.441(16) . ?
C26 H26A 0.9800 . ?
C26 H26B 0.9800 . ?
C26 H26C 0.9800 . ?
C28 C29 1.468(17) . ?
C29 H29A 0.9800 . ?
C29 H29B 0.9800 . ?
C29 H29C 0.9800 . ?
C30 N6 1.314(15) . ?
C30 C31 1.419(18) . ?
C30 H30 0.9500 . ?
C31 C32 1.349(19) . ?
C31 H31 0.9500 . ?
F31 P6 1.585(15) . ?
F32 P6 1.540(13) . ?
C32 C33 1.397(18) . ?
C32 H32 0.9500 . ?
F34 P6 1.560(12) . ?
C34 N6 1.370(14) . ?
C34 C38 1.408(16) . ?
C34 C33 1.423(15) . ?
F33 P6 1.559(12) . ?
C33 C35 1.450(18) . ?
C35 C36 1.350(19) . ?
C35 H35 0.9500 . ?
F35 P6 1.648(13) . ?
C36 C37 1.464(16) . ?
C36 H36 0.9500 . ?
F36 P6 1.535(15) . ?
F37 P7 1.559(15) . ?
C37 N7 1.356(16) . ?
C37 C38 1.384(15) . ?
F38 P7 1.606(15) . ?
C38 C39 1.482(16) . ?
F39 P7 1.589(13) . ?
C39 C40 1.397(18) . ?
C40 C41 1.351(16) . ?
C40 H40 0.9500 . ?
F40 P7 1.472(16) . ?
C41 N7 1.350(16) . ?
C41 H41 0.9500 . ?
F41 P7 1.583(14) . ?
C42 N7 1.465(14) . ?
C42 H42A 0.9800 . ?
C42 H42B 0.9800 . ?
C42 H42C 0.9800 . ?
F42 P7 1.518(17) . ?
C43 C44 1.38(2) . ?
C43 H43 0.9500 . ?
C44 C45 1.35(2) . ?
C44 H44 0.9500 . ?
C45 C46 1.419(19) . ?
C45 H45 0.9500 . ?
C46 C47 1.393(16) . ?
C46 C48 1.416(18) . ?
C47 C51 1.414(16) . ?
C48 C49 1.326(19) . ?
C48 H48 0.9500 . ?
C49 C50 1.425(17) . ?
C49 H49 0.9500 . ?
C50 N9 1.373(16) . ?
C50 C51 1.383(17) . ?
C53 C54 1.360(18) . ?
C53 C52 1.413(18) . ?
C53 H53 0.9500 . ?
C52 C51 1.447(17) . ?
C55 N9 1.487(15) . ?
C55 H55A 0.9800 . ?
C55 H55B 0.9800 . ?
C55 H55C 0.9800 . ?
C54 N9 1.337(16) . ?
C54 H54 0.9500 . ?
C59 C60 1.46(2) . ?
C59 H59 0.9500 . ?
C58 C57 1.458(18) . ?
C58 H58A 0.9800 . ?
C58 H58B 0.9800 . ?
C58 H58C 0.9800 . ?
C57 N10 1.141(16) . ?
C60 C61 1.34(2) . ?
C60 H60 0.9500 . ?
C61 C62 1.38(2) . ?
C61 H61 0.9500 . ?
C62 C63 1.432(17) . ?
C62 C64 1.43(2) . ?
C63 C67 1.421(17) . ?
C64 C65 1.37(2) . ?
C64 H64 0.9500 . ?
C65 C66 1.42(2) . ?
C65 H65 0.9500 . ?
C66 C67 1.381(19) . ?
C67 C68 1.451(18) . ?
C68 C69 1.384(17) . ?
C69 C70 1.38(2) . ?
C69 H69 0.9500 . ?
C70 H70 0.9500 . ?
C71 H71A 0.9800 . ?
C71 H71B 0.9800 . ?
C71 H71C 0.9800 . ?
C72 N11 1.317(18) . ?
C72 C73 1.40(2) . ?
C72 H72 0.9500 . ?
C73 C74 1.34(2) . ?
C73 H73 0.9500 . ?
C74 C75 1.42(2) . ?
C74 H74 0.9500 . ?
C75 C76 1.419(18) . ?
C75 C77 1.420(19) . ?
C76 N11 1.344(17) . ?
C76 C80 1.389(19) . ?
C77 C78 1.35(2) . ?
C77 H77 0.9500 . ?
C78 C79 1.443(18) . ?
C78 H78 0.9500 . ?
C79 N12 1.384(17) . ?
C79 C80 1.403(16) . ?
C80 C81 1.474(18) . ?
C81 C82 1.31(2) . ?
C82 C83 1.42(2) . ?
C82 H82 0.9500 . ?
C83 N12 1.33(2) . ?
C83 H83 0.9500 . ?
C84 N12 1.490(16) . ?
C84 H84A 0.9800 . ?
C84 H84B 0.9800 . ?
C84 H84C 0.9800 . ?
C86 N15 1.10(2) . ?
C86 C87 1.49(2) . ?
C87 H87A 0.9800 . ?
C87 H87B 0.9800 . ?
C87 H87C 0.9800 . ?
C88 C89 1.435(18) . ?
C88 H88 0.9500 . ?
C89 C90 1.36(2) . ?
C89 H89 0.9500 . ?
C90 C91 1.41(2) . ?
C90 H90 0.9500 . ?
C91 C93 1.42(2) . ?
C91 C92 1.434(17) . ?
C92 C96 1.43(2) . ?
C93 C94 1.35(2) . ?
C93 H93 0.9500 . ?
C94 C95 1.46(2) . ?
C94 H94 0.9500 . ?
C95 C96 1.392(18) . ?
C96 C97 1.435(18) . ?
C97 C98 1.390(19) . ?
C98 C99 1.38(2) . ?
C98 H98 0.9500 . ?
C99 H99 0.9500 . ?
C100 H01A 0.9800 . ?
C100 H01B 0.9800 . ?
C100 H01C 0.9800 . ?
C101 C102 1.36(3) . ?
C101 H101 0.9500 . ?
C102 C103 1.32(3) . ?
C102 H102 0.9500 . ?
C103 C104 1.33(3) . ?
C103 H103 0.9500 . ?
C104 C106 1.32(3) . ?
C104 C105 1.51(3) . ?
C105 C109 1.39(3) . ?
C106 C107 1.39(3) . ?
C106 H106 0.9500 . ?
C107 C108 1.46(3) . ?
C107 H107 0.9500 . ?
C108 C109 1.37(2) . ?
C109 C110 1.54(3) . ?
C110 C111 1.38(3) . ?
C111 C112 1.42(2) . ?
C111 H111 0.9500 . ?
C112 H112 0.9500 . ?
C113 H02A 0.9800 . ?
C113 H02B 0.9800 . ?
C113 H02C 0.9800 . ?
C115 C116 1.45(2) . ?
C116 H03A 0.9800 . ?
C116 H03B 0.9800 . ?
C116 H03C 0.9800 . ?
C6 C7 1.344(18) . ?
C6 H6 0.9500 . ?
C7 H7 0.9500 . ?
C9 C10 1.436(16) . ?
C10 C11 1.424(17) . ?
C11 C12 1.372(18) . ?
C11 H11 0.9500 . ?
C12 H12 0.9500 . ?
C15 H15 0.9500 . ?

loop_
_geom_torsion_atom_site_label_1
_geom_torsion_atom_site_label_2
_geom_torsion_atom_site_label_3
_geom_torsion_atom_site_label_4
_geom_torsion
_geom_torsion_site_symmetry_1
_geom_torsion_site_symmetry_2
_geom_torsion_site_symmetry_3
_geom_torsion_site_symmetry_4
_geom_torsion_publ_flag
N3 C1 C2 C3 -2.3(19) . . . . ?
C1 C2 C3 C4 2.0(17) . . . . ?
C2 C1 N3 C5 2.9(17) . . . . ?
C2 C1 N3 Os1 177.3(9) . . . . ?
C2 C3 C4 C5 -2.6(16) . . . . ?
C2 C3 C4 C6 178.1(11) . . . . ?
C3 C4 C5 N3 3.3(15) . . . . ?
C6 C4 C5 N3 -177.3(9) . . . . ?
C3 C4 C5 C9 -178.6(10) . . . . ?
C6 C4 C5 C9 0.7(15) . . . . ?
C1 N3 C5 C4 -3.4(14) . . . . ?
Os1 N3 C5 C4 -178.8(8) . . . . ?
C1 N3 C5 C9 178.4(10) . . . . ?
Os1 N3 C5 C9 3.0(11) . . . . ?
C21 N2 C25 C24 1.3(19) . . . . ?
C26 N2 C25 C24 179.6(12) . . . . ?
C23 C24 C25 N2 -2(2) . . . . ?
C12 N4 C8 C9 1.8(16) . . . . ?
C13 N4 C8 C9 179.6(11) . . . . ?
C12 N4 C8 C7 -178.9(11) . . . . ?
C13 N4 C8 C7 -1.2(17) . . . . ?
C18 N1 C14 C15 -0.8(17) . . . . ?
Os1 N1 C14 C15 173.0(9) . . . . ?
C15 C16 C17 C18 -0.6(17) . . . . ?
C15 C16 C17 C19 179.9(10) . . . . ?
C14 N1 C18 C17 0.4(17) . . . . ?
Os1 N1 C18 C17 -174.4(9) . . . . ?
C14 N1 C18 C22 179.8(9) . . . . ?
Os1 N1 C18 C22 5.0(13) . . . . ?
C16 C17 C18 N1 0.3(17) . . . . ?
C19 C17 C18 N1 179.8(10) . . . . ?
C16 C17 C18 C22 -179.1(11) . . . . ?
C19 C17 C18 C22 0.5(17) . . . . ?
C18 C17 C19 C20 1.1(17) . . . . ?
C16 C17 C19 C20 -179.4(10) . . . . ?
C17 C19 C20 C21 -0.2(16) . . . . ?
C25 N2 C21 C22 -1.8(16) . . . . ?
C26 N2 C21 C22 179.9(10) . . . . ?
C25 N2 C21 C20 177.2(11) . . . . ?
C26 N2 C21 C20 -1.0(15) . . . . ?
C19 C20 C21 N2 178.7(10) . . . . ?
C19 C20 C21 C22 -2.3(16) . . . . ?
N2 C21 C22 C18 -177.3(9) . . . . ?
C20 C21 C22 C18 3.6(15) . . . . ?
N2 C21 C22 C23 3.7(16) . . . . ?
C20 C21 C22 C23 -175.4(10) . . . . ?
N1 C18 C22 C21 177.8(9) . . . . ?
C17 C18 C22 C21 -2.7(17) . . . . ?
N1 C18 C22 C23 -3.1(15) . . . . ?
C17 C18 C22 C23 176.3(11) . . . . ?
C25 C24 C23 C22 3.6(17) . . . . ?
C25 C24 C23 Os1 -180.0(10) . . . . ?
C21 C22 C23 C24 -4.6(16) . . . . ?
C18 C22 C23 C24 176.5(10) . . . . ?
C21 C22 C23 Os1 178.4(8) . . . . ?
C18 C22 C23 Os1 -0.6(13) . . . . ?
N6 C30 C31 C32 0.3(19) . . . . ?
C30 C31 C32 C33 -1.2(19) . . . . ?
C31 C32 C33 C34 0.5(18) . . . . ?
C31 C32 C33 C35 178.9(12) . . . . ?
N6 C34 C33 C32 1.0(16) . . . . ?
C38 C34 C33 C32 -177.2(11) . . . . ?
N6 C34 C33 C35 -177.5(10) . . . . ?
C38 C34 C33 C35 4.3(16) . . . . ?
C32 C33 C35 C36 178.3(12) . . . . ?
C34 C33 C35 C36 -3.3(17) . . . . ?
C33 C35 C36 C37 0.5(18) . . . . ?
C35 C36 C37 N7 179.4(11) . . . . ?
C35 C36 C37 C38 1.5(17) . . . . ?
N7 C37 C38 C34 -178.5(10) . . . . ?
C36 C37 C38 C34 -0.6(16) . . . . ?
N7 C37 C38 C39 3.2(17) . . . . ?
C36 C37 C38 C39 -178.8(11) . . . . ?
N6 C34 C38 C37 179.3(10) . . . . ?
C33 C34 C38 C37 -2.5(17) . . . . ?
N6 C34 C38 C39 -2.4(15) . . . . ?
C33 C34 C38 C39 175.9(10) . . . . ?
C37 C38 C39 C40 -2.8(17) . . . . ?
C34 C38 C39 C40 178.9(11) . . . . ?
C37 C38 C39 Os2 -176.5(9) . . . . ?
C34 C38 C39 Os2 5.2(14) . . . . ?
C38 C39 C40 C41 1.3(18) . . . . ?
Os2 C39 C40 C41 173.4(11) . . . . ?
C39 C40 C41 N7 0(2) . . . . ?
C47 N8 C43 C44 4(2) . . . . ?
Os2 N8 C43 C44 178.3(12) . . . . ?
N8 C43 C44 C45 -2(3) . . . . ?
C43 C44 C45 C46 0(2) . . . . ?
C44 C45 C46 C47 -1(2) . . . . ?
C44 C45 C46 C48 -178.9(14) . . . . ?
C43 N8 C47 C46 -5.1(18) . . . . ?
Os2 N8 C47 C46 179.7(9) . . . . ?
C43 N8 C47 C51 174.0(12) . . . . ?
Os2 N8 C47 C51 -1.2(12) . . . . ?
C48 C46 C47 N8 -178.3(11) . . . . ?
C45 C46 C47 N8 3.5(18) . . . . ?
C48 C46 C47 C51 2.6(17) . . . . ?
C45 C46 C47 C51 -175.6(12) . . . . ?
C47 C46 C48 C49 -1.4(18) . . . . ?
C45 C46 C48 C49 176.6(13) . . . . ?
C46 C48 C49 C50 -0.2(18) . . . . ?
C48 C49 C50 N9 -176.2(11) . . . . ?
C48 C49 C50 C51 0.6(17) . . . . ?
C54 C53 C52 C51 -4.9(16) . . . . ?
C54 C53 C52 Os2 178.0(9) . . . . ?
N9 C50 C51 C47 177.5(10) . . . . ?
C49 C50 C51 C47 0.5(16) . . . . ?
N9 C50 C51 C52 -3.5(17) . . . . ?
C49 C50 C51 C52 179.5(10) . . . . ?
N8 C47 C51 C50 178.7(10) . . . . ?
C46 C47 C51 C50 -2.1(16) . . . . ?
N8 C47 C51 C52 -0.3(15) . . . . ?
C46 C47 C51 C52 178.8(11) . . . . ?
C53 C52 C51 C50 5.2(16) . . . . ?
Os2 C52 C51 C50 -177.2(9) . . . . ?
C53 C52 C51 C47 -175.8(10) . . . . ?
Os2 C52 C51 C47 1.8(13) . . . . ?
C52 C53 C54 N9 3.3(18) . . . . ?
C63 N13 C59 C60 -1(2) . . . . ?
Os3 N13 C59 C60 176.8(11) . . . . ?
N13 C59 C60 C61 3(2) . . . . ?
C59 C60 C61 C62 -2(3) . . . . ?
C60 C61 C62 C63 -1(2) . . . . ?
C60 C61 C62 C64 -178.8(16) . . . . ?
C59 N13 C63 C67 177.0(13) . . . . ?
Os3 N13 C63 C67 -1.0(14) . . . . ?
C59 N13 C63 C62 -2(2) . . . . ?
Os3 N13 C63 C62 -179.9(10) . . . . ?
C61 C62 C63 N13 3(2) . . . . ?
C64 C62 C63 N13 -178.8(12) . . . . ?
C61 C62 C63 C67 -176.1(13) . . . . ?
C64 C62 C63 C67 2.4(19) . . . . ?
C61 C62 C64 C65 176.9(15) . . . . ?
C63 C62 C64 C65 -1(2) . . . . ?
C62 C64 C65 C66 -1(2) . . . . ?
C70 N14 C66 C67 -4.6(17) . . . . ?
C71 N14 C66 C67 175.4(12) . . . . ?
C70 N14 C66 C65 175.8(12) . . . . ?
C71 N14 C66 C65 -4.2(19) . . . . ?
C64 C65 C66 C67 3(2) . . . . ?
C64 C65 C66 N14 -176.9(12) . . . . ?
N14 C66 C67 C63 177.9(11) . . . . ?
C65 C66 C67 C63 -2.5(19) . . . . ?
N14 C66 C67 C68 2.9(19) . . . . ?
C65 C66 C67 C68 -177.5(12) . . . . ?
N13 C63 C67 C66 -179.4(12) . . . . ?
C62 C63 C67 C66 -0.5(19) . . . . ?
N13 C63 C67 C68 -4.0(17) . . . . ?
C62 C63 C67 C68 174.9(12) . . . . ?
C66 C67 C68 C69 -0.4(18) . . . . ?
C63 C67 C68 C69 -175.5(11) . . . . ?
C66 C67 C68 Os3 -177.4(10) . . . . ?
C63 C67 C68 Os3 7.4(14) . . . . ?
C67 C68 C69 C70 -0.4(18) . . . . ?
Os3 C68 C69 C70 176.0(10) . . . . ?
C66 N14 C70 C69 4.1(19) . . . . ?
C71 N14 C70 C69 -175.9(13) . . . . ?
C68 C69 C70 N14 -2(2) . . . . ?
N11 C72 C73 C74 -3(2) . . . . ?
C72 C73 C74 C75 2(2) . . . . ?
C73 C74 C75 C76 -2.8(19) . . . . ?
C73 C74 C75 C77 -179.7(14) . . . . ?
C77 C75 C76 N11 -178.6(12) . . . . ?
C74 C75 C76 N11 4.2(18) . . . . ?
C77 C75 C76 C80 1.5(18) . . . . ?
C74 C75 C76 C80 -175.7(12) . . . . ?
C76 C75 C77 C78 0.4(19) . . . . ?
C74 C75 C77 C78 177.3(12) . . . . ?
C75 C77 C78 C79 -2.0(19) . . . . ?
C77 C78 C79 N12 -178.1(11) . . . . ?
C77 C78 C79 C80 1.8(17) . . . . ?
N11 C76 C80 C79 178.4(11) . . . . ?
C75 C76 C80 C79 -1.7(18) . . . . ?
N11 C76 C80 C81 -3.1(18) . . . . ?
C75 C76 C80 C81 176.8(12) . . . . ?
N12 C79 C80 C76 179.9(10) . . . . ?
C78 C79 C80 C76 0.0(17) . . . . ?
N12 C79 C80 C81 1.4(16) . . . . ?
C78 C79 C80 C81 -178.4(11) . . . . ?
C76 C80 C81 C82 -179.3(12) . . . . ?
C79 C80 C81 C82 -0.8(17) . . . . ?
C76 C80 C81 Os3 3.5(14) . . . . ?
C79 C80 C81 Os3 -178.1(9) . . . . ?
C80 C81 C82 C83 -1.9(19) . . . . ?
Os3 C81 C82 C83 174.6(10) . . . . ?
C81 C82 C83 N12 4(2) . . . . ?
C92 N16 C88 C89 -9(2) . . . . ?
Os4 N16 C88 C89 174.5(10) . . . . ?
N16 C88 C89 C90 8(2) . . . . ?
C88 C89 C90 C91 -2.9(19) . . . . ?
C89 C90 C91 C93 175.7(13) . . . . ?
C89 C90 C91 C92 -1.5(18) . . . . ?
C88 N16 C92 C96 -175.6(11) . . . . ?
Os4 N16 C92 C96 1.4(13) . . . . ?
C88 N16 C92 C91 4.2(17) . . . . ?
Os4 N16 C92 C91 -178.8(9) . . . . ?
C90 C91 C92 N16 1.1(17) . . . . ?
C93 C91 C92 N16 -176.4(11) . . . . ?
C90 C91 C92 C96 -179.1(11) . . . . ?
C93 C91 C92 C96 3.4(17) . . . . ?
C90 C91 C93 C94 179.4(13) . . . . ?
C92 C91 C93 C94 -3.3(19) . . . . ?
C91 C93 C94 C95 0(2) . . . . ?
C99 N17 C95 C96 4.0(18) . . . . ?
C100 N17 C95 C96 -175.6(12) . . . . ?
C99 N17 C95 C94 -177.1(12) . . . . ?
C100 N17 C95 C94 3.3(19) . . . . ?
C93 C94 C95 N17 -176.4(13) . . . . ?
C93 C94 C95 C96 3(2) . . . . ?
N17 C95 C96 C92 176.5(11) . . . . ?
C94 C95 C96 C92 -2.4(17) . . . . ?
N17 C95 C96 C97 -3.1(18) . . . . ?
C94 C95 C96 C97 178.0(11) . . . . ?
N16 C92 C96 C95 179.3(10) . . . . ?
C91 C92 C96 C95 -0.5(17) . . . . ?
N16 C92 C96 C97 -1.0(15) . . . . ?
C91 C92 C96 C97 179.2(10) . . . . ?
C95 C96 C97 C98 1.1(17) . . . . ?
C92 C96 C97 C98 -178.5(11) . . . . ?
C95 C96 C97 Os4 179.7(10) . . . . ?
C92 C96 C97 Os4 0.1(14) . . . . ?
C96 C97 C98 C99 -0.2(18) . . . . ?
Os4 C97 C98 C99 -178.5(10) . . . . ?
C95 N17 C99 C98 -3.4(19) . . . . ?
C100 N17 C99 C98 176.3(13) . . . . ?
C97 C98 C99 N17 1(2) . . . . ?
C105 N18 C101 C102 0(2) . . . . ?
Os4 N18 C101 C102 -180.0(12) . . . . ?
N18 C101 C102 C103 1(3) . . . . ?
C101 C102 C103 C104 -3(3) . . . . ?
C102 C103 C104 C106 180(2) . . . . ?
C102 C103 C104 C105 5(3) . . . . ?
C101 N18 C105 C109 -178.2(14) . . . . ?
Os4 N18 C105 C109 2(2) . . . . ?
C101 N18 C105 C104 1(2) . . . . ?
Os4 N18 C105 C104 -178.7(13) . . . . ?
C106 C104 C105 N18 -179.7(18) . . . . ?
C103 C104 C105 N18 -4(3) . . . . ?
C106 C104 C105 C109 0(3) . . . . ?
C103 C104 C105 C109 176.1(18) . . . . ?
C103 C104 C106 C107 -171(2) . . . . ?
C105 C104 C106 C107 4(3) . . . . ?
C104 C106 C107 C108 -6(3) . . . . ?
C112 N19 C108 C109 0(3) . . . . ?
C113 N19 C108 C109 -178.5(15) . . . . ?
C112 N19 C108 C107 -177.7(17) . . . . ?
C113 N19 C108 C107 4(3) . . . . ?
C106 C107 C108 C109 4(3) . . . . ?
C106 C107 C108 N19 -178.1(19) . . . . ?
N19 C108 C109 C105 -178.9(16) . . . . ?
C107 C108 C109 C105 -1(3) . . . . ?
N19 C108 C109 C110 3(2) . . . . ?
C107 C108 C109 C110 -179.8(15) . . . . ?
N18 C105 C109 C108 178.5(15) . . . . ?
C104 C105 C109 C108 -1(3) . . . . ?
N18 C105 C109 C110 -3(2) . . . . ?
C104 C105 C109 C110 177.5(14) . . . . ?
C108 C109 C110 C111 -1(2) . . . . ?
C105 C109 C110 C111 -179.4(15) . . . . ?
C108 C109 C110 Os4 -178.8(13) . . . . ?
C105 C109 C110 Os4 2.5(17) . . . . ?
C109 C110 C111 C112 -3(2) . . . . ?
Os4 C110 C111 C112 174.0(12) . . . . ?
C108 N19 C112 C111 -4(3) . . . . ?
C113 N19 C112 C111 174.2(15) . . . . ?
C110 C111 C112 N19 6(2) . . . . ?
C31 C30 N6 C34 1.2(17) . . . . ?
C31 C30 N6 Os2 178.6(9) . . . . ?
C38 C34 N6 C30 176.5(10) . . . . ?
C33 C34 N6 C30 -1.8(17) . . . . ?
C38 C34 N6 Os2 -1.4(12) . . . . ?
C33 C34 N6 Os2 -179.6(8) . . . . ?
C5 C4 C6 C7 1.0(17) . . . . ?
C3 C4 C6 C7 -179.7(11) . . . . ?
C40 C41 N7 C37 0.6(19) . . . . ?
C40 C41 N7 C42 178.1(13) . . . . ?
C38 C37 N7 C41 -2.0(16) . . . . ?
C36 C37 N7 C41 -179.9(11) . . . . ?
C38 C37 N7 C42 -179.4(11) . . . . ?
C36 C37 N7 C42 2.7(17) . . . . ?
C4 C6 C7 C8 -1.8(19) . . . . ?
N4 C8 C7 C6 -178.4(11) . . . . ?
C9 C8 C7 C6 0.8(18) . . . . ?
C53 C54 N9 C50 -1.2(18) . . . . ?
C53 C54 N9 C55 -173.4(12) . . . . ?
C51 C50 N9 C54 1.2(16) . . . . ?
C49 C50 N9 C54 178.2(11) . . . . ?
C51 C50 N9 C55 173.4(11) . . . . ?
C49 C50 N9 C55 -9.6(17) . . . . ?
N4 C8 C9 C10 -0.8(17) . . . . ?
C7 C8 C9 C10 180.0(11) . . . . ?
N4 C8 C9 C5 -179.8(10) . . . . ?
C7 C8 C9 C5 0.9(16) . . . . ?
C4 C5 C9 C8 -1.7(15) . . . . ?
N3 C5 C9 C8 176.5(10) . . . . ?
C4 C5 C9 C10 179.2(9) . . . . ?
N3 C5 C9 C10 -2.6(13) . . . . ?
C8 C9 C10 C11 -0.2(16) . . . . ?
C5 C9 C10 C11 178.8(9) . . . . ?
C8 C9 C10 Os1 -178.2(9) . . . . ?
C5 C9 C10 Os1 0.9(12) . . . . ?
C73 C72 N11 C76 4(2) . . . . ?
C73 C72 N11 Os3 177.0(11) . . . . ?
C80 C76 N11 C72 174.9(12) . . . . ?
C75 C76 N11 C72 -5(2) . . . . ?
C80 C76 N11 Os3 1.1(15) . . . . ?
C75 C76 N11 Os3 -178.8(9) . . . . ?
C9 C10 C11 C12 0.2(16) . . . . ?
Os1 C10 C11 C12 177.8(9) . . . . ?
C82 C83 N12 C79 -4(2) . . . . ?
C82 C83 N12 C84 178.2(12) . . . . ?
C80 C79 N12 C83 0.9(17) . . . . ?
C78 C79 N12 C83 -179.3(12) . . . . ?
C80 C79 N12 C84 178.8(11) . . . . ?
C78 C79 N12 C84 -1.3(17) . . . . ?
C8 N4 C12 C11 -1.9(17) . . . . ?
C13 N4 C12 C11 -179.7(11) . . . . ?
C10 C11 C12 N4 0.8(18) . . . . ?
C17 C16 C15 C14 0.2(17) . . . . ?
N1 C14 C15 C16 0.5(18) . . . . ?
